data_7036397
loop_
_publ_author_name
'Dong, Yayu'
'Xu, Xiao'
'Zhou, Guangpeng'
'Miao, Hao'
'Hu, GongHao'
'Xu, Yan'

_publ_section_title
;
 Three novel polyoxoanion-supported compounds: confinement of
 polyoxoanions in Ni-containing rigid concave surfaces with enhanced NLO
 properties.
;
_journal_issue 42
_journal_name_full 'Dalton transactions (Cambridge, England : 2003)'
_journal_page_first 18347
_journal_page_last 18353
_journal_paper_doi 10.1039/c5dt02710a
_journal_volume 44
_journal_year 2015
_chemical_formula_sum 'C48 H55 Mo12 N14 Ni2 O46.5 P'
_chemical_formula_weight 2871.73
_space_group_crystal_system monoclinic
_space_group_IT_number 4
_space_group_name_Hall 'P 2yb'
_space_group_name_H-M_alt 'P 1 21 1'
_symmetry_space_group_name_Hall 'P 2yb'
_symmetry_space_group_name_H-M 'P 1 21 1'
_atom_sites_solution_hydrogens geom
_audit_creation_method SHELXL-2014/7
_audit_update_record
;
2015-09-01 deposited with the CCDC.
2015-09-02 downloaded from the CCDC.
;
_cell_angle_alpha 90
_cell_angle_beta 101.604(2)
_cell_angle_gamma 90
_cell_formula_units_Z 4
_cell_length_a 13.907(2)
_cell_length_b 24.215(4)
_cell_length_c 24.310(4)
_cell_measurement_reflns_used 9951
_cell_measurement_temperature 296(2)
_cell_measurement_theta_max 25.96
_cell_measurement_theta_min 2.20
_cell_volume 8019(2)
_computing_cell_refinement 'SAINT (Bruker, 2005)'
_computing_data_collection 'APEX2 (Bruker, 2005)'
_computing_structure_refinement 'SHELXL-2014/7 (Sheldrick, 2014)'
_diffrn_ambient_temperature 296(2)
_diffrn_measured_fraction_theta_full 0.998
_diffrn_measured_fraction_theta_max 0.995
_diffrn_measurement_device_type 'Bruker Apex2 CCD'
_diffrn_measurement_method '\w scans'
_diffrn_radiation_type MoK\a
_diffrn_radiation_wavelength 0.71073
_diffrn_reflns_av_R_equivalents 0.0468
_diffrn_reflns_av_unetI/netI 0.0675
_diffrn_reflns_Laue_measured_fraction_full 0.998
_diffrn_reflns_Laue_measured_fraction_max 0.995
_diffrn_reflns_limit_h_max 16
_diffrn_reflns_limit_h_min -16
_diffrn_reflns_limit_k_max 29
_diffrn_reflns_limit_k_min -28
_diffrn_reflns_limit_l_max 29
_diffrn_reflns_limit_l_min -29
_diffrn_reflns_number 58856
_diffrn_reflns_point_group_measured_fraction_full 0.998
_diffrn_reflns_point_group_measured_fraction_max 0.995
_diffrn_reflns_theta_full 25.242
_diffrn_reflns_theta_max 25.498
_diffrn_reflns_theta_min 1.199
_exptl_absorpt_coefficient_mu 2.390
_exptl_absorpt_correction_T_max 0.7624
_exptl_absorpt_correction_T_min 0.6867
_exptl_absorpt_correction_type multi-scan
_exptl_absorpt_process_details '(SADABS; Sheldrick, 2003)'
_exptl_crystal_colour orange
_exptl_crystal_density_diffrn 2.378
_exptl_crystal_description strip
_exptl_crystal_F_000 5552
_exptl_crystal_size_max 0.170
_exptl_crystal_size_mid 0.140
_exptl_crystal_size_min 0.120
_refine_diff_density_max 1.196
_refine_diff_density_min -1.108
_refine_diff_density_rms 0.138
_refine_ls_abs_structure_details
;
 Refined as an inversion twin.
;
_refine_ls_abs_structure_Flack 0.506(15)
_refine_ls_extinction_coef 0.000084(10)
_refine_ls_extinction_expression Fc^*^=kFc[1+0.001xFc^2^\l^3^/sin(2\q)]^-1/4^
_refine_ls_extinction_method 'SHELXL-2014/7 (Sheldrick 2014'
_refine_ls_goodness_of_fit_ref 1.037
_refine_ls_hydrogen_treatment constr
_refine_ls_matrix_type full
_refine_ls_number_parameters 2235
_refine_ls_number_reflns 26620
_refine_ls_number_restraints 20
_refine_ls_restrained_S_all 1.038
_refine_ls_R_factor_all 0.0586
_refine_ls_R_factor_gt 0.0428
_refine_ls_shift/su_max 0.005
_refine_ls_shift/su_mean 0.000
_refine_ls_structure_factor_coef Fsqd
_refine_ls_weighting_details 'w=1/[\s^2^(Fo^2^)+(0.0470P)^2^] where P=(Fo^2^+2Fc^2^)/3'
_refine_ls_weighting_scheme calc
_refine_ls_wR_factor_gt 0.0946
_refine_ls_wR_factor_ref 0.1018
_reflns_Friedel_coverage 0.951
_reflns_Friedel_fraction_full 0.998
_reflns_Friedel_fraction_max 0.995
_reflns_number_gt 21904
_reflns_number_total 26620
_reflns_threshold_expression 'I > 2\s(I)'
_cod_data_source_file c5dt02710a2.cif
_cod_data_source_block 2
_cod_depositor_comments 'Adding full bibliography for 7036396--7036398.cif.'
_cod_original_cell_volume 8020(2)
_cod_original_formula_sum 'C48 H55 Mo12 N14 Ni2 O46.50 P'
_cod_database_code 7036397
_shelx_shelxl_version_number 2014/7
_shelx_space_group_comment
;
The symmetry employed for this shelxl refinement is uniquely defined
by the following loop, which should always be used as a source of
symmetry information in preference to the above space-group names.
They are only intended as comments.
;
_shelx_estimated_absorpt_t_min 0.687
_shelx_estimated_absorpt_t_max 0.762

loop_
_space_group_symop_operation_xyz
'x, y, z'
'-x, y+1/2, -z'

loop_
_atom_site_label
_atom_site_type_symbol
_atom_site_fract_x
_atom_site_fract_y
_atom_site_fract_z
_atom_site_U_iso_or_equiv
_atom_site_adp_type
_atom_site_occupancy
_atom_site_site_symmetry_order
_atom_site_calc_flag
_atom_site_refinement_flags_posn
_atom_site_refinement_flags_adp
_atom_site_refinement_flags_occupancy
_atom_site_disorder_assembly
_atom_site_disorder_group
Mo1 Mo 0.53374(6) 0.41853(3) 1.02171(3) 0.0263(2) Uani 1 1 d . . . . .
Mo2 Mo 0.26440(6) 0.36110(3) 0.42448(3) 0.02394(19) Uani 1 1 d . . . . .
Mo3 Mo 0.76382(6) 0.31397(3) 0.92772(3) 0.0274(2) Uani 1 1 d . . . . .
Mo4 Mo 0.49566(6) 0.32230(3) 0.91551(3) 0.0313(2) Uani 1 1 d . . . . .
Mo5 Mo 0.23360(6) 0.11299(3) 0.37695(3) 0.0248(2) Uani 1 1 d . . . . .
Mo6 Mo 0.06794(6) 0.26156(3) 0.54109(3) 0.0269(2) Uani 1 1 d . . . . .
Mo7 Mo -0.03154(6) 0.11953(3) 0.38646(3) 0.0283(2) Uani 1 1 d . . . . .
Mo8 Mo 0.37687(6) 0.22967(3) 0.39586(3) 0.0268(2) Uani 1 1 d . . . . .
Mo9 Mo 0.19769(6) 0.21378(3) 0.27676(3) 0.0263(2) Uani 1 1 d . . . . .
Mo10 Mo 0.08523(6) 0.34859(3) 0.30634(3) 0.0282(2) Uani 1 1 d . . . . .
Mo11 Mo 0.16374(6) 0.13656(3) 0.51549(3) 0.0277(2) Uani 1 1 d . . . . .
Mo12 Mo 0.37505(6) 0.44602(3) 0.89663(3) 0.0282(2) Uani 1 1 d . . . . .
Mo13 Mo 0.51500(6) 0.57285(3) 0.87906(3) 0.0293(2) Uani 1 1 d . . . . .
Mo14 Mo 0.76921(6) 0.56313(3) 0.88978(3) 0.0323(2) Uani 1 1 d . . . . .
Mo15 Mo 0.47392(6) 0.46614(3) 0.76806(3) 0.0299(2) Uani 1 1 d . . . . .
Mo16 Mo 0.66904(6) 0.54620(3) 1.00683(3) 0.0313(2) Uani 1 1 d . . . . .
Mo17 Mo 0.59809(7) 0.34242(4) 0.79049(3) 0.0350(2) Uani 1 1 d . . . . .
Mo18 Mo 0.73175(6) 0.45945(4) 0.77864(3) 0.0323(2) Uani 1 1 d . . . . .
Mo19 Mo 0.02508(7) 0.36532(4) 0.43065(4) 0.0430(3) Uani 1 1 d . . . . .
Mo20 Mo -0.07159(6) 0.22294(3) 0.28734(3) 0.0290(2) Uani 1 1 d . . . . .
Mo21 Mo 0.89512(6) 0.43031(4) 0.91312(4) 0.0331(2) Uani 1 1 d . . . . .
Mo22 Mo -0.13179(6) 0.24348(3) 0.41595(3) 0.0295(2) Uani 1 1 d . . . . .
Mo23 Mo 0.30341(7) 0.24918(4) 0.52949(4) 0.0414(3) Uani 1 1 d . . . . .
Mo24 Mo 0.79679(7) 0.41427(4) 1.02696(4) 0.0438(3) Uani 1 1 d . . . . .
P1 P 0.12297(16) 0.23802(9) 0.40643(9) 0.0168(5) Uani 1 1 d . . . . .
P2 P 0.63407(16) 0.44158(9) 0.90050(9) 0.0172(5) Uani 1 1 d . . . . .
Ni1 Ni 0.04399(8) 0.33527(5) 0.66272(4) 0.0253(3) Uani 1 1 d . . . . .
Ni2 Ni 0.82796(8) 0.18507(5) 0.99787(4) 0.0231(3) Uani 1 1 d . . . . .
Ni3 Ni 0.48642(9) 0.34788(5) 1.14215(5) 0.0302(3) Uani 1 1 d . . . . .
Ni4 Ni 0.38997(9) 0.47495(5) 0.49307(5) 0.0310(3) Uani 1 1 d . . . . .
O1 O 0.8048(4) 0.2473(2) 0.9343(2) 0.0244(15) Uani 1 1 d . . . . .
O2 O 0.5794(5) 0.2874(3) 0.7459(3) 0.042(2) Uani 1 1 d . . . . .
O3 O 0.4995(4) 0.2331(3) 0.3956(3) 0.0396(19) Uani 1 1 d . . . . .
O4 O 0.3365(4) 0.3021(2) 0.3913(2) 0.0273(16) Uani 1 1 d . . . . .
O5 O 0.0428(4) 0.1215(2) 0.4611(2) 0.0267(16) Uani 1 1 d . . . . .
O6 O -0.0489(4) 0.2381(2) 0.4890(2) 0.0292(16) Uani 1 1 d . . . . .
O7 O 0.4958(4) 0.4110(3) 1.0836(2) 0.0335(17) Uani 1 1 d . . . . .
O8 O 0.1750(5) 0.0783(2) 0.5534(3) 0.0340(18) Uani 1 1 d . . . . .
O9 O 0.0235(5) 0.2774(2) 0.5995(2) 0.0297(17) Uani 1 1 d . . . . .
O10 O 0.0197(4) 0.2157(2) 0.3829(2) 0.0204(14) Uani 1 1 d . . . . .
O11 O 0.2690(4) 0.0473(2) 0.3703(2) 0.0325(17) Uani 1 1 d . . . . .
O12 O 0.0609(4) 0.3265(2) 0.5022(2) 0.0269(16) Uani 1 1 d . . . . .
O13 O 0.0955(4) 0.1826(2) 0.5555(2) 0.0244(15) Uani 1 1 d . . . . .
O14 O 0.3549(4) 0.1485(2) 0.3871(2) 0.0232(15) Uani 1 1 d . . . . .
O15 O 0.8726(4) 0.3513(2) 0.9092(2) 0.0302(16) Uani 1 1 d . . . . .
O16 O 0.3267(4) 0.2248(2) 0.3117(2) 0.0286(16) Uani 1 1 d . . . . .
O17 O 0.3713(4) 0.2249(2) 0.4686(2) 0.0303(17) Uani 1 1 d . . . . .
O18 O 0.2098(4) 0.1359(2) 0.2986(2) 0.0232(15) Uani 1 1 d . . . . .
O19 O 0.3802(4) 0.3679(2) 0.8928(3) 0.0311(17) Uani 1 1 d . . . . .
O20 O 0.2068(4) 0.3773(2) 0.3439(2) 0.0284(16) Uani 1 1 d . . . . .
O21 O 0.1964(4) 0.2096(2) 0.3764(2) 0.0185(14) Uani 1 1 d . . . . .
O22 O -0.0858(4) 0.0570(3) 0.3840(3) 0.0363(18) Uani 1 1 d . . . . .
O23 O 0.3509(4) 0.4114(2) 0.4357(2) 0.0300(17) Uani 1 1 d . . . . .
O24 O 0.1517(4) 0.2266(2) 0.4697(2) 0.0191(14) Uani 1 1 d . . . . .
O25 O 0.5488(4) 0.4190(2) 0.9235(2) 0.0275(16) Uani 1 1 d . . . . .
O26 O 0.7614(4) 0.4914(2) 1.0279(2) 0.0308(17) Uani 1 1 d . . . . .
O27 O 0.1599(4) 0.2862(2) 0.2819(2) 0.0263(16) Uani 1 1 d . . . . .
O28 O 0.4406(5) 0.6285(3) 0.8617(3) 0.046(2) Uani 1 1 d . . . . .
O29 O 0.4051(5) 0.4432(3) 0.9747(2) 0.0358(18) Uani 1 1 d . . . . .
O30 O 0.2098(4) 0.2079(3) 0.2090(2) 0.0316(17) Uani 1 1 d . . . . .
O31 O 0.5133(4) 0.3274(3) 0.8401(2) 0.0355(18) Uani 1 1 d . . . . .
O32 O 0.6162(4) 0.4328(2) 0.8377(2) 0.0270(16) Uani 1 1 d . . . . .
O33 O -0.0838(4) 0.3152(2) 0.4119(2) 0.0290(17) Uani 1 1 d . . . . .
O34 O 0.2258(4) 0.1159(2) 0.4525(2) 0.0275(16) Uani 1 1 d . . . . .
O35 O 0.9061(4) 0.4301(3) 0.9914(3) 0.0345(18) Uani 1 1 d . . . . .
O36 O 0.4453(5) 0.2587(3) 0.9190(3) 0.041(2) Uani 1 1 d . . . . .
O37 O 0.6825(5) 0.5861(3) 1.0627(3) 0.042(2) Uani 1 1 d . . . . .
O38 O 0.2528(4) 0.4569(3) 0.8842(3) 0.0405(19) Uani 1 1 d . . . . .
O39 O 0.5694(5) 0.4947(2) 1.0191(2) 0.0333(18) Uani 1 1 d . . . . .
O40 O 1.0167(5) 0.4344(3) 0.9076(3) 0.045(2) Uani 1 1 d . . . . .
O41 O 0.0497(4) 0.1991(2) 0.2679(2) 0.0285(16) Uani 1 1 d . . . . .
O42 O -0.0226(4) 0.2932(3) 0.2910(2) 0.0307(17) Uani 1 1 d . . . . .
O43 O 0.3988(4) 0.4461(3) 0.8207(2) 0.0323(17) Uani 1 1 d . . . . .
O44 O 0.1240(4) 0.3006(2) 0.3964(2) 0.0211(15) Uani 1 1 d . . . . .
O45 O 0.2037(4) 0.2715(2) 0.5700(2) 0.0289(17) Uani 1 1 d . . . . .
O46 O -0.0362(4) 0.4248(3) 0.4529(3) 0.0374(18) Uani 1 1 d . . . . .
O47 O 0.8597(5) 0.5084(3) 0.9144(2) 0.0340(18) Uani 1 1 d . . . . .
O48 O 0.6863(4) 0.3862(3) 0.7569(3) 0.0334(18) Uani 1 1 d . . . . .
O49 O 0.6439(4) 0.5043(2) 0.9127(2) 0.0260(16) Uani 1 1 d . . . . .
O50 O 0.6617(4) 0.3997(2) 1.0396(3) 0.0335(18) Uani 1 1 d . . . . .
O51 O 0.3902(5) 0.4860(3) 0.7125(3) 0.040(2) Uani 1 1 d . . . . .
N20 N -0.0965(6) 0.4799(3) 0.6183(3) 0.034(2) Uani 1 1 d . . . . .
H H -0.0992 0.5141 0.6276 0.041 Uiso 1 1 calc R U . . .
O53 O 0.7282(4) 0.4135(2) 0.9286(2) 0.0252(16) Uani 1 1 d . . . . .
O54 O 0.8313(4) 0.4322(2) 0.8335(2) 0.0298(17) Uani 1 1 d . . . . .
O55 O 0.2827(4) 0.1726(2) 0.5468(2) 0.0314(17) Uani 1 1 d . . . . .
N3 N 0.7109(6) 0.1378(3) 0.9657(3) 0.033(2) Uani 1 1 d . . . . .
O57 O 0.6311(4) 0.3057(3) 0.9357(2) 0.0340(18) Uani 1 1 d . . . . .
O58 O 0.0614(5) 0.3871(3) 0.2478(3) 0.0393(19) Uani 1 1 d . . . . .
O59 O 0.4992(4) 0.3474(2) 0.9906(2) 0.0297(16) Uani 1 1 d . . . . .
O60 O -0.1627(4) 0.2421(3) 0.3342(2) 0.0310(17) Uani 1 1 d . . . . .
O61 O 0.8610(5) 0.4061(3) 1.0990(3) 0.048(2) Uani 1 1 d . . . . .
O62 O 0.0174(4) 0.3858(2) 0.3519(2) 0.0292(17) Uani 1 1 d . . . . .
O63 O 0.5628(4) 0.5879(3) 0.9562(3) 0.0348(18) Uani 1 1 d . . . . .
O64 O 0.7392(5) 0.5271(3) 0.8177(3) 0.0342(18) Uani 1 1 d . . . . .
O65 O -0.1484(5) 0.2213(3) 0.2240(2) 0.0378(19) Uani 1 1 d . . . . .
O66 O -0.0850(4) 0.1464(2) 0.3122(2) 0.0263(16) Uani 1 1 d . . . . .
O67 O 0.7051(5) 0.3192(3) 0.8472(2) 0.0362(18) Uani 1 1 d . . . . .
O68 O 0.7530(5) 0.5827(3) 0.9645(2) 0.0366(18) Uani 1 1 d . . . . .
O69 O 0.1600(4) 0.3964(2) 0.4439(2) 0.0271(16) Uani 1 1 d . . . . .
O70 O 0.4269(5) 0.5198(3) 0.8992(2) 0.0348(18) Uani 1 1 d . . . . .
O71 O 0.0888(4) 0.1030(2) 0.3636(2) 0.0264(16) Uani 1 1 d . . . . .
O1W O 0.7277(5) 0.2281(3) 1.0396(3) 0.0397(19) Uani 1 1 d . . . . .
O73 O 0.7925(5) 0.4744(3) 0.7269(2) 0.048(2) Uani 1 1 d . . . . .
O74 O -0.2446(5) 0.2542(3) 0.4308(3) 0.0395(19) Uani 1 1 d . . . . .
O75 O -0.1300(4) 0.1623(2) 0.4118(2) 0.0248(16) Uani 1 1 d . . . . .
O76 O 0.7997(5) 0.3370(2) 1.0018(2) 0.0327(17) Uani 1 1 d . . . . .
O77 O 0.4941(5) 0.3924(3) 0.7492(3) 0.0365(19) Uani 1 1 d . . . . .
O78 O 0.5002(5) 0.5337(2) 0.8095(2) 0.0319(17) Uani 1 1 d . . . . .
O79 O 0.4103(4) 0.2641(3) 0.5834(3) 0.0354(18) Uani 1 1 d . . . . .
O80 O 0.2927(4) 0.3194(2) 0.4877(2) 0.0281(16) Uani 1 1 d . . . . .
O5W O 0.5225(6) 0.2034(3) 1.0225(3) 0.063(3) Uani 1 1 d . . . . .
N19 N -0.0501(6) 0.3912(3) 0.6221(3) 0.034(2) Uani 1 1 d . . . . .
N21 N 0.0618(5) 0.3975(3) 0.7280(3) 0.031(2) Uani 1 1 d . . . . .
C10 C 0.5840(7) 0.0843(4) 0.9231(4) 0.033(3) Uani 1 1 d . . . . .
N16 N 0.1548(6) 0.2997(3) 0.7173(3) 0.032(2) Uani 1 1 d . . . . .
O86 O 0.8419(5) 0.6159(3) 0.8765(3) 0.043(2) Uani 1 1 d . . . . .
O87 O 0.5959(5) 0.4838(3) 0.7392(3) 0.0375(19) Uani 1 1 d . . . . .
C64 C -0.1247(6) 0.3990(4) 0.5751(4) 0.026(2) Uani 1 1 d . . . . .
C11 C 0.6417(6) 0.1299(4) 0.9159(3) 0.028(2) Uani 1 1 d . . . . .
O6W O 0.6104(6) 0.6035(3) 0.7390(3) 0.060(2) Uani 1 1 d . . . . .
N6 N 0.9346(5) 0.2211(3) 1.0548(3) 0.0268(19) Uani 1 1 d . . . . .
N5 N 1.0059(5) 0.2256(3) 1.1445(3) 0.034(2) Uani 1 1 d . . . . .
HA H 1.0216 0.2165 1.1794 0.040 Uiso 1 1 calc R U . . .
N4 N 0.6174(5) 0.0657(3) 0.9771(3) 0.037(2) Uani 1 1 d . . . . .
HB H 0.5941 0.0384 0.9929 0.045 Uiso 1 1 calc R U . . .
O3W O 0.3059(5) 0.4400(3) 0.5494(3) 0.042(2) Uani 1 1 d . . . . .
N3A N 0.8475(6) 0.1212(3) 1.0628(3) 0.030(2) Uani 1 1 d . . . . .
N18 N -0.0514(5) 0.3032(3) 0.7071(3) 0.028(2) Uani 1 1 d . . . . .
N11 N 0.6103(6) 0.3706(3) 1.1970(3) 0.038(2) Uani 1 1 d . . . . .
C65 C -0.1657(6) 0.3627(4) 0.5337(4) 0.032(3) Uani 1 1 d . . . . .
HC H -0.1466 0.3258 0.5355 0.038 Uiso 1 1 calc R U . . .
N27 N 0.1893(7) 0.5965(4) 0.4965(4) 0.062(3) Uani 1 1 d . . . . .
HD H 0.1728 0.6225 0.5168 0.075 Uiso 1 1 calc R U . . .
N23 N 0.5048(6) 0.4352(4) 0.5425(3) 0.044(3) Uani 1 1 d . . . . .
O4W O 0.1537(5) 0.3761(3) 0.6279(3) 0.0405(19) Uani 1 1 d . . . . .
O2W O 0.5810(5) 0.2948(3) 1.1063(3) 0.048(2) Uani 1 1 d . . . . .
N2 N 0.9196(5) 0.1361(3) 0.9657(3) 0.030(2) Uani 1 1 d . . . . .
C63 C -0.1522(6) 0.4544(4) 0.5715(4) 0.029(2) Uani 1 1 d . . . . .
N17 N -0.1247(6) 0.3101(3) 0.7792(3) 0.046(2) Uani 1 1 d . . . . .
HE H -0.1402 0.3229 0.8093 0.056 Uiso 1 1 calc R U . . .
C89 C 0.5135(6) 0.5096(4) 0.3987(4) 0.033(3) Uani 1 1 d . . . . .
C68 C 0.1930(7) 0.3330(4) 0.7595(4) 0.040(3) Uani 1 1 d . . . . .
C17 C 0.9985(6) 0.2672(4) 1.0633(3) 0.025(2) Uani 1 1 d . . . . .
C53 C 0.1940(7) 0.2465(4) 0.7338(4) 0.036(3) Uani 1 1 d . . . . .
C28 C 0.3327(7) 0.4355(4) 1.1751(4) 0.035(3) Uani 1 1 d . . . . .
C44 C 0.3823(7) 0.3661(4) 1.2293(4) 0.039(3) Uani 1 1 d . . . . .
C70 C -0.0616(7) 0.3341(4) 0.7497(4) 0.034(3) Uani 1 1 d . . . . .
C24 C 0.6933(7) 0.0982(4) 1.0007(4) 0.034(3) Uani 1 1 d . . . . .
C72 C -0.0371(7) 0.4406(4) 0.6465(4) 0.038(3) Uani 1 1 d . . . . .
N13 N 0.3934(6) 0.3893(3) 1.1821(3) 0.032(2) Uani 1 1 d . . . . .
C9A C 0.5103(7) 0.5612(4) 0.4702(4) 0.042(3) Uani 1 1 d . . . . .
C16 C 1.0414(6) 0.2705(4) 1.1202(4) 0.029(2) Uani 1 1 d . . . . .
C66 C -0.2363(7) 0.3820(4) 0.4888(4) 0.036(3) Uani 1 1 d . . . . .
HF H -0.2659 0.3576 0.4609 0.043 Uiso 1 1 calc R U . . .
C23 C 0.7500(7) 0.0931(4) 1.0596(4) 0.034(3) Uani 1 1 d . . . . .
HG H 0.7597 0.0545 1.0698 0.041 Uiso 1 1 calc R U . . .
HH H 0.7143 0.1105 1.0854 0.041 Uiso 1 1 calc R U . . .
N26 N 0.2737(6) 0.5278(3) 0.4697(3) 0.038(2) Uani 1 1 d . . . . .
C18 C 1.0194(6) 0.3064(4) 1.0261(4) 0.032(3) Uani 1 1 d . . . . .
HI H 0.9925 0.3038 0.9879 0.039 Uiso 1 1 calc R U . . .
N12 N 0.3182(6) 0.3929(4) 1.2540(3) 0.048(3) Uani 1 1 d . . . . .
HJ H 0.3008 0.3837 1.2847 0.058 Uiso 1 1 calc R U . . .
N25 N 0.4736(6) 0.5145(3) 0.4471(3) 0.036(2) Uani 1 1 d . . . . .
C62 C -0.2223(7) 0.4759(4) 0.5278(4) 0.038(3) Uani 1 1 d . . . . .
HK H -0.2410 0.5128 0.5266 0.045 Uiso 1 1 calc R U . . .
C58 C -0.1585(7) 0.2621(4) 0.7523(4) 0.039(3) Uani 1 1 d . . . . .
C76 C 0.1643(7) 0.5119(4) 0.3753(4) 0.043(3) Uani 1 1 d . . . . .
HL H 0.2020 0.4836 0.3647 0.052 Uiso 1 1 calc R U . . .
C60 C -0.1296(7) 0.2145(4) 0.6718(4) 0.045(3) Uani 1 1 d . . . . .
HM H -0.0995 0.2119 0.6410 0.054 Uiso 1 1 calc R U . . .
C20 C 0.9532(7) 0.0928(4) 0.9957(4) 0.038(3) Uani 1 1 d . . . . .
N10 N 0.7291(7) 0.3485(4) 1.2681(4) 0.061(3) Uani 1 1 d . . . . .
HN H 0.7604 0.3302 1.2965 0.073 Uiso 1 1 calc R U . . .
C27 C 0.3091(7) 0.4727(4) 1.1318(5) 0.048(3) Uani 1 1 d . . . . .
HO H 0.3369 0.4702 1.1001 0.058 Uiso 1 1 calc R U . . .
C82 C 0.5516(7) 0.3837(4) 0.5489(4) 0.039(3) Uani 1 1 d . . . . .
N28 N 0.4348(7) 0.5411(4) 0.5518(3) 0.048(3) Uani 1 1 d . . . . .
C3 C 1.0202(7) 0.0847(4) 0.9223(4) 0.039(3) Uani 1 1 d . . . . .
C15 C 1.1046(7) 0.3117(4) 1.1408(4) 0.038(3) Uani 1 1 d . . . . .
HP H 1.1351 0.3122 1.1786 0.046 Uiso 1 1 calc R U . . .
C61 C -0.2632(7) 0.4381(4) 0.4856(5) 0.047(3) Uani 1 1 d . . . . .
HQ H -0.3090 0.4504 0.4548 0.057 Uiso 1 1 calc R U . . .
N9 N 0.3776(6) 0.2980(3) 1.1009(4) 0.040(2) Uani 1 1 d . . . . .
C59 C -0.1142(7) 0.2580(4) 0.7065(4) 0.034(3) Uani 1 1 d . . . . .
C71 C 0.0410(7) 0.4509(4) 0.6975(4) 0.041(3) Uani 1 1 d . . . . .
HR H 0.1000 0.4649 0.6867 0.049 Uiso 1 1 calc R U . . .
HS H 0.0187 0.4781 0.7215 0.049 Uiso 1 1 calc R U . . .
C5 C 0.9576(8) 0.1687(4) 0.8732(4) 0.045(3) Uani 1 1 d . . . . .
HT H 0.9221 0.2014 0.8711 0.054 Uiso 1 1 calc R U . . .
C14 C 1.1236(8) 0.3542(4) 1.1039(4) 0.046(3) Uani 1 1 d . . . . .
HU H 1.1631 0.3843 1.1171 0.055 Uiso 1 1 calc R U . . .
C12 C 0.6288(8) 0.1592(5) 0.8663(4) 0.051(3) Uani 1 1 d . . . . .
HV H 0.6649 0.1908 0.8626 0.061 Uiso 1 1 calc R U . . .
N1 N 1.0116(6) 0.0601(3) 0.9720(3) 0.043(2) Uani 1 1 d . . . . .
HW H 1.0384 0.0296 0.9854 0.052 Uiso 1 1 calc R U . . .
C77 C 0.1924(7) 0.5378(4) 0.4278(4) 0.038(3) Uani 1 1 d . . . . .
N24 N 0.5716(6) 0.5876(4) 0.4421(4) 0.056(3) Uani 1 1 d . . . . .
HX H 0.6020 0.6183 0.4508 0.067 Uiso 1 1 calc R U . . .
C35 C 0.6811(7) 0.4136(4) 1.2058(4) 0.034(3) Uani 1 1 d . . . . .
C83 C 0.5459(7) 0.3393(5) 0.5120(4) 0.046(3) Uani 1 1 d . . . . .
HY H 0.5082 0.3418 0.4759 0.055 Uiso 1 1 calc R U . . .
C13 C 1.0800(7) 0.3488(4) 1.0464(4) 0.039(3) Uani 1 1 d . . . . .
HZ H 1.0934 0.3754 1.0214 0.047 Uiso 1 1 calc R U . . .
C22 C 0.9436(7) 0.1987(4) 1.1053(4) 0.036(3) Uani 1 1 d . . . . .
C34 C 0.6840(6) 0.4613(4) 1.1765(4) 0.030(2) Uani 1 1 d . . . . .
H0AA H 0.6351 0.4698 1.1455 0.036 Uiso 1 1 calc R U . . .
N22 N 0.5979(8) 0.4330(5) 0.6265(4) 0.073(4) Uani 1 1 d . . . . .
H1AA H 0.6259 0.4430 0.6598 0.087 Uiso 1 1 calc R U . . .
C29 C 0.2851(7) 0.4383(4) 1.2207(4) 0.040(3) Uani 1 1 d . . . . .
C21 C 0.8817(7) 0.1515(4) 1.1157(4) 0.036(3) Uani 1 1 d . . . . .
H2AA H 0.9194 0.1270 1.1435 0.043 Uiso 1 1 calc R U . . .
H3AA H 0.8258 0.1648 1.1301 0.043 Uiso 1 1 calc R U . . .
C39 C 0.2850(7) 0.3263(5) 1.0037(4) 0.048(3) Uani 1 1 d . . . . .
H4AA H 0.3057 0.3629 1.0062 0.058 Uiso 1 1 calc R U . . .
C40 C 0.3146(8) 0.2894(4) 1.0489(5) 0.045(3) Uani 1 1 d . . . . .
N8 N 0.3138(7) 0.2125(4) 1.0984(4) 0.063(3) Uani 1 1 d . . . . .
H5AA H 0.3015 0.1798 1.1090 0.076 Uiso 1 1 calc R U . . .
C69 C -0.0085(7) 0.3862(4) 0.7656(4) 0.043(3) Uani 1 1 d . . . . .
H6AA H 0.0269 0.3839 0.8042 0.051 Uiso 1 1 calc R U . . .
H7AA H -0.0552 0.4164 0.7629 0.051 Uiso 1 1 calc R U . . .
C46 C 0.3743(9) 0.2500(4) 1.1277(5) 0.053(3) Uani 1 1 d . . . . .
C8 C 0.5034(8) 0.0928(5) 0.8281(4) 0.059(4) Uani 1 1 d . . . . .
H8AA H 0.4585 0.0803 0.7969 0.070 Uiso 1 1 calc R U . . .
C92 C 0.2676(8) 0.5649(4) 0.5093(4) 0.044(3) Uani 1 1 d . . . . .
C52 C 0.2520(8) 0.2508(5) 0.7855(5) 0.055(4) Uani 1 1 d . . . . .
C9 C 0.5128(8) 0.0649(5) 0.8787(5) 0.055(4) Uani 1 1 d . . . . .
H9AA H 0.4735 0.0348 0.8828 0.066 Uiso 1 1 calc R U . . .
C94 C 0.5357(8) 0.4647(5) 0.5900(4) 0.049(3) Uani 1 1 d . . . . .
C57 C -0.2242(8) 0.2216(5) 0.7634(5) 0.064(4) Uani 1 1 d . . . . .
H0BA H -0.2557 0.2248 0.7936 0.077 Uiso 1 1 calc R U . . .
C48 C 0.6458(8) 0.3321(5) 1.2340(4) 0.048(3) Uani 1 1 d . . . . .
C19 C 0.9268(7) 0.0826(4) 1.0515(4) 0.041(3) Uani 1 1 d . . . . .
H1BA H 0.9849 0.0872 1.0808 0.049 Uiso 1 1 calc R U . . .
H2BA H 0.9045 0.0448 1.0530 0.049 Uiso 1 1 calc R U . . .
C67 C 0.1677(7) 0.3929(4) 0.7587(4) 0.038(3) Uani 1 1 d . . . . .
H3BA H 0.2102 0.4139 0.7394 0.046 Uiso 1 1 calc R U . . .
H4BA H 0.1750 0.4070 0.7967 0.046 Uiso 1 1 calc R U . . .
C41 C 0.2748(8) 0.2378(5) 1.0468(5) 0.056(4) Uani 1 1 d . . . . .
C4 C 0.9650(7) 0.1336(4) 0.9180(3) 0.039(3) Uani 1 1 d . . . . .
N15 N 0.2545(7) 0.3057(4) 0.8011(4) 0.059(3) Uani 1 1 d . . . . .
H5BA H 0.2885 0.3199 0.8312 0.071 Uiso 1 1 calc R U . . .
C30 C 0.2212(8) 0.4805(5) 1.2269(5) 0.065(4) Uani 1 1 d . . . . .
H6BA H 0.1933 0.4834 1.2585 0.079 Uiso 1 1 calc R U . . .
C78 C 0.1375(8) 0.5794(5) 0.4432(4) 0.050(3) Uani 1 1 d . . . . .
C9B C 0.4966(9) 0.5160(5) 0.6030(4) 0.058(4) Uani 1 1 d . . . . .
H7BA H 0.5499 0.5409 0.6183 0.070 Uiso 1 1 calc R U . . .
H8BA H 0.4572 0.5105 0.6313 0.070 Uiso 1 1 calc R U . . .
C75 C 0.0799(8) 0.5294(5) 0.3401(5) 0.058(4) Uani 1 1 d . . . . .
H9BA H 0.0585 0.5123 0.3055 0.069 Uiso 1 1 calc R U . . .
C88 C 0.5746(7) 0.5524(4) 0.3940(4) 0.042(3) Uani 1 1 d . . . . .
C74 C 0.0259(8) 0.5736(5) 0.3568(6) 0.072(4) Uani 1 1 d . . . . .
H0CA H -0.0295 0.5864 0.3320 0.086 Uiso 1 1 calc R U . . .
C90 C 0.5011(8) 0.4679(5) 0.3587(4) 0.049(3) Uani 1 1 d . . . . .
H1CA H 0.4620 0.4372 0.3614 0.059 Uiso 1 1 calc R U . . .
C45 C 0.4396(10) 0.2381(5) 1.1834(5) 0.069(4) Uani 1 1 d . . . . .
H2CA H 0.4892 0.2115 1.1783 0.083 Uiso 1 1 calc R U . . .
H3CA H 0.4010 0.2219 1.2083 0.083 Uiso 1 1 calc R U . . .
C54 C 0.1750(7) 0.1971(4) 0.7054(4) 0.040(3) Uani 1 1 d . . . . .
H4CA H 0.1340 0.1949 0.6702 0.049 Uiso 1 1 calc R U . . .
C47 C 0.5934(8) 0.2786(5) 1.2362(5) 0.056(4) Uani 1 1 d . . . . .
H5CA H 0.6203 0.2503 1.2154 0.067 Uiso 1 1 calc R U . . .
H6CA H 0.5992 0.2663 1.2747 0.067 Uiso 1 1 calc R U . . .
C93 C 0.4889(9) 0.5840(5) 0.5240(5) 0.072(4) Uani 1 1 d . . . . .
H7CA H 0.4491 0.6171 0.5162 0.086 Uiso 1 1 calc R U . . .
H8CA H 0.5499 0.5939 0.5491 0.086 Uiso 1 1 calc R U . . .
C56 C -0.2397(8) 0.1774(5) 0.7283(5) 0.057(4) Uani 1 1 d . . . . .
H9CA H -0.2828 0.1499 0.7347 0.069 Uiso 1 1 calc R U . . .
C87 C 0.6234(9) 0.5587(6) 0.3504(5) 0.062(4) Uani 1 1 d . . . . .
H0DA H 0.6633 0.5890 0.3479 0.075 Uiso 1 1 calc R U . . .
C7 C 0.5600(8) 0.1390(6) 0.8232(4) 0.065(4) Uani 1 1 d . . . . .
H1DA H 0.5505 0.1570 0.7887 0.078 Uiso 1 1 calc R U . . .
C91 C 0.3420(9) 0.5660(5) 0.5634(4) 0.063(4) Uani 1 1 d . . . . .
H2DA H 0.3186 0.5449 0.5920 0.076 Uiso 1 1 calc R U . . .
H3DA H 0.3537 0.6037 0.5765 0.076 Uiso 1 1 calc R U . . .
C84 C 0.5953(8) 0.2929(5) 0.5292(5) 0.050(3) Uani 1 1 d . . . . .
H4DA H 0.5887 0.2621 0.5058 0.060 Uiso 1 1 calc R U . . .
N14 N 0.4892(7) 0.2897(4) 1.2101(4) 0.051(3) Uani 1 1 d . . . . .
C36 C 0.7571(7) 0.3997(5) 1.2507(4) 0.046(3) Uani 1 1 d . . . . .
C6 C 1.0062(8) 0.1527(5) 0.8312(4) 0.054(4) Uani 1 1 d . . . . .
H5DA H 1.0013 0.1748 0.7995 0.065 Uiso 1 1 calc R U . . .
C42 C 0.2100(9) 0.2168(5) 0.9994(5) 0.070(4) Uani 1 1 d . . . . .
H6DA H 0.1835 0.1816 0.9989 0.084 Uiso 1 1 calc R U . . .
C80 C 0.6608(9) 0.3353(6) 0.6209(5) 0.076(5) Uani 1 1 d . . . . .
H7DA H 0.6964 0.3330 0.6575 0.091 Uiso 1 1 calc R U . . .
C33 C 0.7612(8) 0.4961(5) 1.1941(5) 0.057(4) Uani 1 1 d . . . . .
H8DA H 0.7653 0.5284 1.1742 0.068 Uiso 1 1 calc R U . . .
C26 C 0.2437(9) 0.5131(6) 1.1370(6) 0.077(4) Uani 1 1 d . . . . .
H9DA H 0.2265 0.5387 1.1081 0.092 Uiso 1 1 calc R U . . .
C55 C -0.1943(8) 0.1720(5) 0.6840(5) 0.057(4) Uani 1 1 d . . . . .
H0EA H -0.2052 0.1407 0.6614 0.068 Uiso 1 1 calc R U . . .
C51 C 0.2936(10) 0.2037(6) 0.8153(6) 0.083(4) Uani 1 1 d . U . . .
H1EA H 0.3281 0.2053 0.8522 0.100 Uiso 1 1 calc R U . . .
C43 C 0.4379(10) 0.3159(5) 1.2515(4) 0.065(4) Uani 1 1 d . . . . .
H2EA H 0.3930 0.2894 1.2625 0.078 Uiso 1 1 calc R U . . .
H3EA H 0.4859 0.3257 1.2848 0.078 Uiso 1 1 calc R U . . .
C2 C 1.0683(9) 0.0694(6) 0.8811(5) 0.070(4) Uani 1 1 d . . . . .
H4EA H 1.1042 0.0368 0.8833 0.084 Uiso 1 1 calc R U . . .
C81 C 0.6107(9) 0.3818(6) 0.6029(4) 0.065(4) Uani 1 1 d . . . . .
C1 C 1.0609(8) 0.1056(6) 0.8351(5) 0.067(4) Uani 1 1 d . . . . .
H5EA H 1.0942 0.0971 0.8066 0.080 Uiso 1 1 calc R U . . .
C38 C 0.2233(8) 0.3062(5) 0.9551(5) 0.060(4) Uani 1 1 d . . . . .
H6EA H 0.2054 0.3286 0.9237 0.073 Uiso 1 1 calc R U . . .
C32 C 0.8336(8) 0.4847(5) 1.2409(5) 0.061(4) Uani 1 1 d . . . . .
H7EA H 0.8819 0.5108 1.2536 0.073 Uiso 1 1 calc R U . . .
C86 C 0.6102(8) 0.5194(6) 0.3129(5) 0.064(4) Uani 1 1 d . . . . .
H8EA H 0.6431 0.5217 0.2832 0.077 Uiso 1 1 calc R U . . .
C85 C 0.5488(9) 0.4740(6) 0.3154(4) 0.067(4) Uani 1 1 d . . . . .
H9EA H 0.5405 0.4476 0.2870 0.080 Uiso 1 1 calc R U . . .
C50 C 0.2790(10) 0.1559(5) 0.7858(6) 0.087(5) Uani 1 1 d . . . . .
H0FA H 0.3098 0.1240 0.8019 0.104 Uiso 1 1 calc R U . . .
C37 C 0.1887(9) 0.2512(5) 0.9547(6) 0.083(5) Uani 1 1 d . . . . .
H1FA H 0.1492 0.2379 0.9219 0.100 Uiso 1 1 calc R U . . .
C49 C 0.2192(8) 0.1524(5) 0.7317(5) 0.052(3) Uani 1 1 d . . . . .
H2FA H 0.2102 0.1183 0.7138 0.063 Uiso 1 1 calc R U . . .
C31 C 0.8350(8) 0.4363(6) 1.2681(6) 0.075(5) Uani 1 1 d . . . . .
H3FA H 0.8862 0.4275 1.2977 0.090 Uiso 1 1 calc R U . . .
C79 C 0.6590(9) 0.2905(6) 0.5841(5) 0.073(4) Uani 1 1 d . . . . .
H4FA H 0.6983 0.2598 0.5948 0.087 Uiso 1 1 calc R U . . .
C25 C 0.2015(9) 0.5174(6) 1.1843(6) 0.085(5) Uani 1 1 d . . . . .
H5FA H 0.1587 0.5464 1.1866 0.102 Uiso 1 1 calc R U . . .
C73 C 0.0521(8) 0.5976(5) 0.4071(6) 0.069(4) Uani 1 1 d . . . . .
H6FA H 0.0143 0.6258 0.4179 0.082 Uiso 1 1 calc R U . . .
O1A O 0.6377(5) 0.6020(3) 0.8641(3) 0.0359(18) Uani 1 1 d . . . . .
O14W O 0.3666(6) 0.3627(3) 0.6399(3) 0.062(3) Uani 1 1 d . . . . .
O13W O 0.1080(5) 0.4630(3) 0.5491(3) 0.053(2) Uani 1 1 d . . . . .
O12W O -0.2178(5) 0.3018(3) 0.1335(3) 0.059(2) Uani 1 1 d . . . . .
O11W O -0.0489(8) 0.5756(4) 0.7705(4) 0.098(4) Uani 1 1 d . . . . .
O10W O 0.0853(10) 0.5132(5) 0.8270(5) 0.167(6) Uani 1 1 d D U . . .
O9W O 0.4426(9) 0.6560(5) 0.6842(5) 0.136(5) Uani 1 1 d . . . . .
O8W O 0.2908(17) 0.6180(11) 0.7208(11) 0.146(9) Uani 0.5 1 d . U P A 1
O7W O 0.2319(13) 0.5600(9) 0.7836(10) 0.172(12) Uani 0.5 1 d D . P B 2

loop_
_atom_site_aniso_label
_atom_site_aniso_U_11
_atom_site_aniso_U_22
_atom_site_aniso_U_33
_atom_site_aniso_U_23
_atom_site_aniso_U_13
_atom_site_aniso_U_12
Mo1 0.0324(4) 0.0275(4) 0.0216(4) 0.0006(3) 0.0118(3) -0.0026(4)
Mo2 0.0281(4) 0.0190(4) 0.0250(4) -0.0009(3) 0.0062(3) -0.0046(3)
Mo3 0.0352(4) 0.0199(4) 0.0281(4) 0.0016(3) 0.0087(3) 0.0063(4)
Mo4 0.0323(4) 0.0273(4) 0.0353(4) -0.0015(4) 0.0091(4) -0.0065(4)
Mo5 0.0329(4) 0.0169(4) 0.0261(4) -0.0011(3) 0.0096(3) 0.0019(3)
Mo6 0.0410(5) 0.0213(4) 0.0225(4) 0.0005(3) 0.0159(3) 0.0043(4)
Mo7 0.0341(4) 0.0186(4) 0.0333(4) 0.0013(3) 0.0096(3) -0.0036(4)
Mo8 0.0268(4) 0.0265(4) 0.0283(4) -0.0010(3) 0.0087(3) 0.0000(4)
Mo9 0.0345(4) 0.0264(4) 0.0195(3) -0.0008(3) 0.0087(3) 0.0007(4)
Mo10 0.0354(4) 0.0252(4) 0.0236(4) 0.0060(3) 0.0056(3) 0.0015(4)
Mo11 0.0403(5) 0.0196(4) 0.0252(4) 0.0053(3) 0.0116(3) 0.0052(4)
Mo12 0.0266(4) 0.0297(4) 0.0286(4) -0.0005(3) 0.0060(3) 0.0004(4)
Mo13 0.0339(4) 0.0214(4) 0.0323(4) -0.0003(4) 0.0061(4) 0.0045(4)
Mo14 0.0387(5) 0.0243(4) 0.0350(4) 0.0055(4) 0.0103(4) -0.0011(4)
Mo15 0.0352(5) 0.0316(5) 0.0214(4) 0.0016(4) 0.0016(3) 0.0042(4)
Mo16 0.0370(5) 0.0282(5) 0.0298(4) -0.0101(4) 0.0090(4) -0.0040(4)
Mo17 0.0464(5) 0.0334(5) 0.0239(4) -0.0072(4) 0.0038(4) 0.0053(4)
Mo18 0.0396(5) 0.0366(5) 0.0226(4) 0.0032(4) 0.0105(3) 0.0006(4)
Mo19 0.0541(6) 0.0395(5) 0.0371(5) 0.0011(4) 0.0135(4) -0.0054(5)
Mo20 0.0331(4) 0.0292(4) 0.0225(4) 0.0018(3) 0.0006(3) -0.0013(4)
Mo21 0.0331(4) 0.0307(5) 0.0368(4) -0.0028(4) 0.0104(4) -0.0029(4)
Mo22 0.0289(4) 0.0295(4) 0.0323(4) -0.0023(4) 0.0111(3) 0.0014(4)
Mo23 0.0454(5) 0.0356(5) 0.0448(5) 0.0008(4) 0.0131(4) -0.0018(4)
Mo24 0.0527(6) 0.0374(5) 0.0439(5) -0.0007(4) 0.0158(4) 0.0015(5)
P1 0.0214(10) 0.0137(10) 0.0166(9) 0.0018(8) 0.0070(8) -0.0010(9)
P2 0.0202(10) 0.0170(11) 0.0152(9) -0.0013(8) 0.0058(8) 0.0013(9)
Ni1 0.0303(6) 0.0235(6) 0.0236(5) -0.0043(5) 0.0088(5) 0.0012(5)
Ni2 0.0269(6) 0.0222(6) 0.0199(5) 0.0019(5) 0.0043(5) 0.0002(5)
Ni3 0.0389(7) 0.0232(6) 0.0326(6) 0.0039(5) 0.0171(5) -0.0005(6)
Ni4 0.0400(7) 0.0308(7) 0.0243(5) -0.0070(5) 0.0118(5) -0.0131(6)
O1 0.034(3) 0.018(3) 0.023(3) -0.001(2) 0.010(3) 0.000(3)
O2 0.051(4) 0.037(4) 0.034(4) -0.016(3) 0.003(3) 0.001(3)
O3 0.031(3) 0.045(4) 0.045(4) -0.005(3) 0.011(3) -0.001(3)
O4 0.029(3) 0.031(4) 0.025(3) -0.003(3) 0.013(2) -0.006(3)
O5 0.037(3) 0.015(3) 0.030(3) 0.004(3) 0.010(3) 0.003(3)
O6 0.034(3) 0.025(3) 0.032(3) -0.005(3) 0.013(3) -0.001(3)
O7 0.039(4) 0.037(4) 0.030(3) 0.001(3) 0.019(3) -0.005(3)
O8 0.050(4) 0.015(3) 0.037(3) 0.002(3) 0.009(3) 0.000(3)
O9 0.046(4) 0.026(3) 0.020(3) -0.004(3) 0.011(3) -0.005(3)
O10 0.024(3) 0.018(3) 0.021(3) -0.002(2) 0.008(2) -0.006(3)
O11 0.041(4) 0.028(4) 0.034(3) -0.005(3) 0.019(3) 0.008(3)
O12 0.033(3) 0.019(3) 0.030(3) 0.001(3) 0.009(3) 0.000(3)
O13 0.036(3) 0.017(3) 0.023(3) 0.000(2) 0.014(3) -0.002(3)
O14 0.023(3) 0.017(3) 0.031(3) 0.002(3) 0.009(2) 0.005(3)
O15 0.042(4) 0.022(3) 0.031(3) 0.005(3) 0.020(3) 0.001(3)
O16 0.034(3) 0.027(3) 0.027(3) 0.000(3) 0.012(3) 0.002(3)
O17 0.039(3) 0.027(3) 0.026(3) 0.000(3) 0.010(3) 0.006(3)
O18 0.033(3) 0.012(3) 0.025(3) -0.004(2) 0.007(3) 0.004(3)
O19 0.030(3) 0.025(3) 0.039(3) -0.004(3) 0.010(3) 0.000(3)
O20 0.031(3) 0.030(4) 0.026(3) 0.003(3) 0.009(3) 0.002(3)
O21 0.028(3) 0.016(3) 0.013(2) -0.002(2) 0.006(2) 0.000(3)
O22 0.041(4) 0.027(3) 0.046(4) -0.007(3) 0.020(3) -0.019(3)
O23 0.036(3) 0.024(3) 0.033(3) -0.005(3) 0.013(3) -0.005(3)
O24 0.027(3) 0.010(3) 0.022(3) 0.002(2) 0.010(2) 0.000(2)
O25 0.035(3) 0.028(3) 0.021(3) 0.000(3) 0.011(3) 0.001(3)
O26 0.035(3) 0.022(3) 0.037(3) -0.002(3) 0.012(3) -0.007(3)
O27 0.033(3) 0.019(3) 0.029(3) 0.002(3) 0.012(3) -0.004(3)
O28 0.054(4) 0.025(4) 0.060(4) 0.009(3) 0.017(4) 0.017(3)
O29 0.050(4) 0.032(4) 0.025(3) -0.005(3) 0.009(3) 0.011(3)
O30 0.040(4) 0.033(4) 0.023(3) -0.008(3) 0.009(3) 0.001(3)
O31 0.032(3) 0.046(4) 0.029(3) 0.000(3) 0.005(3) 0.007(3)
O32 0.031(3) 0.023(3) 0.027(3) 0.003(3) 0.007(3) 0.005(3)
O33 0.030(3) 0.027(3) 0.030(3) -0.003(3) 0.007(3) 0.006(3)
O34 0.035(3) 0.023(3) 0.026(3) 0.001(3) 0.009(3) 0.005(3)
O35 0.038(4) 0.029(4) 0.040(3) 0.002(3) 0.018(3) 0.003(3)
O36 0.046(4) 0.022(4) 0.053(4) -0.004(3) 0.006(3) -0.016(3)
O37 0.056(4) 0.034(4) 0.037(4) -0.010(3) 0.011(3) -0.001(3)
O38 0.030(3) 0.047(4) 0.046(4) -0.006(3) 0.010(3) -0.002(3)
O39 0.044(4) 0.024(3) 0.034(3) -0.003(3) 0.013(3) 0.005(3)
O40 0.031(4) 0.052(5) 0.053(4) 0.001(4) 0.012(3) 0.001(3)
O41 0.030(3) 0.033(4) 0.024(3) 0.002(3) 0.009(3) -0.003(3)
O42 0.034(3) 0.032(4) 0.027(3) 0.001(3) 0.008(3) 0.002(3)
O43 0.035(3) 0.032(4) 0.030(3) -0.006(3) 0.009(3) -0.007(3)
O44 0.033(3) 0.011(3) 0.021(3) 0.002(2) 0.008(2) -0.008(3)
O45 0.039(4) 0.022(3) 0.027(3) -0.001(3) 0.011(3) -0.009(3)
O46 0.040(4) 0.026(4) 0.055(4) 0.002(3) 0.029(3) 0.011(3)
O47 0.039(4) 0.029(4) 0.033(3) 0.002(3) 0.004(3) -0.004(3)
O48 0.028(3) 0.034(4) 0.040(3) -0.008(3) 0.011(3) 0.008(3)
O49 0.031(3) 0.023(3) 0.023(3) -0.001(3) 0.005(3) 0.005(3)
O50 0.034(4) 0.024(3) 0.041(4) -0.006(3) 0.005(3) -0.002(3)
O51 0.045(4) 0.044(4) 0.030(3) 0.004(3) 0.002(3) 0.006(3)
N20 0.046(5) 0.014(4) 0.040(4) 0.004(3) 0.003(4) 0.008(4)
O53 0.028(3) 0.022(3) 0.027(3) -0.004(3) 0.009(2) 0.000(3)
O54 0.033(3) 0.028(3) 0.028(3) 0.001(3) 0.005(3) 0.004(3)
O55 0.037(4) 0.024(3) 0.035(3) 0.004(3) 0.010(3) 0.002(3)
N3 0.036(4) 0.029(4) 0.033(4) 0.004(4) 0.006(4) -0.004(4)
O57 0.027(3) 0.046(4) 0.028(3) 0.002(3) 0.004(3) -0.001(3)
O58 0.055(4) 0.027(4) 0.035(3) 0.003(3) 0.010(3) 0.003(3)
O59 0.031(3) 0.026(3) 0.032(3) -0.006(3) 0.005(3) -0.008(3)
O60 0.032(3) 0.033(4) 0.031(3) 0.005(3) 0.013(3) 0.005(3)
O61 0.050(4) 0.055(5) 0.034(4) 0.004(3) -0.008(3) -0.015(4)
O62 0.034(3) 0.028(3) 0.026(3) 0.009(3) 0.006(3) 0.007(3)
O63 0.032(4) 0.035(4) 0.037(3) -0.009(3) 0.007(3) 0.003(3)
O64 0.042(4) 0.025(3) 0.034(3) 0.005(3) 0.005(3) 0.002(3)
O65 0.041(4) 0.046(4) 0.022(3) 0.001(3) -0.006(3) -0.002(3)
O66 0.028(3) 0.027(3) 0.022(3) -0.001(3) 0.000(3) -0.001(3)
O67 0.040(4) 0.041(4) 0.031(3) -0.005(3) 0.014(3) 0.003(3)
O68 0.044(4) 0.037(4) 0.030(3) 0.002(3) 0.012(3) -0.008(3)
O69 0.036(3) 0.016(3) 0.033(3) -0.001(3) 0.016(3) -0.005(3)
O70 0.048(4) 0.027(4) 0.031(3) 0.001(3) 0.013(3) 0.001(3)
O71 0.031(3) 0.021(3) 0.026(3) -0.004(3) 0.004(3) 0.000(3)
O1W 0.039(4) 0.044(4) 0.038(3) -0.008(3) 0.012(3) 0.000(3)
O73 0.056(4) 0.065(5) 0.029(3) 0.015(3) 0.023(3) 0.018(4)
O74 0.031(4) 0.032(4) 0.058(4) -0.006(3) 0.016(3) 0.005(3)
O75 0.035(3) 0.016(3) 0.026(3) 0.001(2) 0.011(3) -0.002(3)
O76 0.049(4) 0.024(3) 0.027(3) 0.002(3) 0.014(3) -0.001(3)
O77 0.035(4) 0.035(4) 0.039(4) -0.005(3) 0.007(3) 0.005(3)
O78 0.043(4) 0.028(4) 0.029(3) 0.002(3) 0.017(3) 0.001(3)
O79 0.026(3) 0.041(4) 0.036(3) 0.000(3) 0.000(3) -0.005(3)
O80 0.032(3) 0.025(3) 0.027(3) -0.007(3) 0.007(3) -0.006(3)
O5W 0.058(5) 0.064(5) 0.064(5) 0.030(4) 0.005(4) 0.000(4)
N19 0.042(5) 0.023(4) 0.039(4) -0.010(4) 0.014(4) 0.003(4)
N21 0.032(4) 0.035(5) 0.024(4) -0.010(3) 0.002(3) 0.003(4)
C10 0.038(5) 0.033(6) 0.030(5) 0.003(4) 0.009(4) -0.007(5)
N16 0.039(5) 0.030(4) 0.026(4) -0.009(3) 0.002(3) 0.003(4)
O86 0.039(4) 0.029(4) 0.060(4) 0.012(3) 0.010(3) -0.003(3)
O87 0.041(4) 0.037(4) 0.035(3) 0.000(3) 0.009(3) 0.004(3)
C64 0.027(5) 0.019(5) 0.034(5) 0.001(4) 0.012(4) -0.006(4)
C11 0.021(4) 0.042(6) 0.021(4) -0.009(4) 0.007(4) 0.002(4)
O6W 0.073(5) 0.052(5) 0.061(5) 0.008(4) 0.028(4) -0.015(4)
N6 0.025(4) 0.030(4) 0.026(4) 0.008(3) 0.007(3) -0.003(3)
N5 0.040(4) 0.045(5) 0.014(3) 0.007(3) 0.000(3) -0.008(4)
N4 0.030(4) 0.031(4) 0.051(5) -0.007(4) 0.006(4) -0.022(4)
O3W 0.044(4) 0.047(4) 0.040(4) 0.006(3) 0.019(3) -0.009(3)
N3A 0.041(4) 0.032(4) 0.018(3) 0.001(3) 0.007(3) 0.004(4)
N18 0.034(4) 0.028(4) 0.026(4) 0.001(3) 0.019(3) -0.004(4)
N11 0.053(5) 0.029(5) 0.033(4) 0.008(4) 0.011(4) 0.005(4)
C65 0.025(5) 0.024(5) 0.045(5) -0.009(4) 0.006(4) 0.001(4)
N27 0.083(6) 0.038(5) 0.082(6) -0.019(5) 0.054(5) -0.012(5)
N23 0.028(4) 0.077(7) 0.028(4) -0.011(4) 0.011(3) -0.016(4)
O4W 0.043(4) 0.039(4) 0.046(4) -0.001(3) 0.028(3) -0.011(3)
O2W 0.055(4) 0.037(4) 0.058(4) 0.001(4) 0.023(4) 0.004(4)
N2 0.031(4) 0.028(4) 0.029(4) 0.004(3) 0.004(3) 0.011(4)
C63 0.028(5) 0.025(5) 0.035(5) 0.006(4) 0.008(4) 0.002(4)
N17 0.058(5) 0.045(5) 0.046(5) -0.008(4) 0.035(4) 0.000(5)
C89 0.017(5) 0.056(6) 0.027(5) 0.003(5) 0.006(4) -0.011(5)
C68 0.047(6) 0.025(5) 0.044(6) -0.011(5) 0.004(5) -0.001(5)
C17 0.018(4) 0.032(5) 0.026(4) -0.001(4) 0.004(4) -0.004(4)
C53 0.033(5) 0.037(6) 0.039(5) -0.011(5) 0.005(4) 0.011(5)
C28 0.029(5) 0.032(6) 0.047(5) -0.013(5) 0.016(4) -0.008(4)
C44 0.052(6) 0.043(6) 0.023(5) 0.002(4) 0.009(4) 0.002(5)
C70 0.044(6) 0.030(5) 0.031(5) 0.004(4) 0.016(4) 0.010(5)
C24 0.033(5) 0.036(6) 0.035(5) -0.003(4) 0.011(4) -0.009(5)
C72 0.042(6) 0.030(6) 0.045(5) -0.003(5) 0.016(5) -0.005(5)
N13 0.044(5) 0.028(4) 0.029(4) 0.003(3) 0.021(3) -0.004(4)
C9A 0.051(6) 0.042(6) 0.036(5) 0.003(5) 0.018(5) -0.016(5)
C16 0.019(4) 0.042(6) 0.025(4) -0.002(4) 0.003(4) 0.000(4)
C66 0.030(5) 0.036(6) 0.037(5) 0.005(5) -0.002(4) 0.003(5)
C23 0.038(5) 0.039(6) 0.023(4) 0.004(4) 0.004(4) -0.016(5)
N26 0.045(5) 0.033(5) 0.039(4) -0.005(4) 0.016(4) -0.001(4)
C18 0.020(5) 0.045(6) 0.029(5) 0.017(4) 0.001(4) 0.004(4)
N12 0.052(5) 0.067(6) 0.035(4) -0.014(4) 0.031(4) -0.015(5)
N25 0.049(5) 0.034(5) 0.026(4) -0.014(3) 0.006(4) -0.020(4)
C62 0.040(6) 0.023(5) 0.049(6) 0.009(5) 0.006(5) 0.011(5)
C58 0.043(6) 0.033(6) 0.048(5) 0.015(5) 0.028(4) 0.003(5)
C76 0.041(6) 0.032(6) 0.058(6) -0.002(5) 0.014(5) 0.010(5)
C60 0.050(6) 0.034(6) 0.056(6) -0.007(5) 0.023(5) -0.018(5)
C20 0.027(5) 0.051(7) 0.036(5) 0.007(5) 0.008(4) 0.007(5)
N10 0.059(6) 0.065(6) 0.054(5) 0.031(5) -0.001(5) 0.012(5)
C27 0.046(6) 0.026(6) 0.080(7) 0.005(5) 0.032(5) 0.003(5)
C82 0.027(5) 0.051(6) 0.042(5) 0.004(5) 0.011(4) -0.006(5)
N28 0.071(6) 0.056(6) 0.023(4) -0.016(4) 0.023(4) -0.021(5)
C3 0.037(5) 0.040(6) 0.043(5) 0.004(5) 0.017(4) 0.019(5)
C15 0.043(6) 0.045(6) 0.023(5) 0.012(4) -0.001(4) -0.001(5)
C61 0.031(6) 0.049(7) 0.062(7) 0.008(6) 0.006(5) 0.003(5)
N9 0.043(5) 0.023(4) 0.058(5) 0.005(4) 0.019(4) 0.001(4)
C59 0.045(5) 0.032(6) 0.032(5) 0.010(4) 0.026(4) 0.009(5)
C71 0.042(6) 0.035(6) 0.040(5) -0.013(5) -0.006(5) 0.001(5)
C5 0.048(6) 0.035(6) 0.056(6) 0.001(5) 0.021(5) 0.008(5)
C14 0.048(6) 0.039(6) 0.045(6) -0.008(5) -0.005(5) -0.010(5)
C12 0.054(7) 0.055(7) 0.040(6) -0.005(5) 0.003(5) -0.028(6)
N1 0.050(5) 0.040(5) 0.042(5) 0.016(4) 0.014(4) 0.029(4)
C77 0.036(5) 0.026(5) 0.054(6) -0.004(5) 0.017(5) -0.005(5)
N24 0.061(6) 0.054(6) 0.055(5) 0.001(5) 0.015(4) -0.043(4)
C35 0.030(5) 0.035(6) 0.039(5) -0.013(4) 0.013(4) -0.002(4)
C83 0.026(5) 0.062(7) 0.047(6) 0.000(6) 0.005(5) -0.014(5)
C13 0.043(6) 0.039(6) 0.035(5) 0.009(5) 0.007(4) -0.009(5)
C22 0.045(6) 0.035(6) 0.027(5) 0.010(4) 0.004(4) 0.001(5)
C34 0.024(5) 0.033(5) 0.032(5) 0.003(4) 0.004(4) 0.000(4)
N22 0.089(8) 0.101(8) 0.029(5) -0.022(5) 0.013(5) -0.032(7)
C29 0.036(5) 0.043(6) 0.045(6) -0.008(5) 0.017(4) -0.007(5)
C21 0.046(6) 0.028(5) 0.027(5) -0.001(4) -0.005(4) -0.005(5)
C39 0.040(6) 0.048(7) 0.060(7) -0.011(6) 0.017(5) -0.002(5)
C40 0.043(6) 0.030(6) 0.069(7) -0.008(5) 0.027(5) -0.006(5)
N8 0.070(7) 0.026(5) 0.093(7) 0.011(5) 0.011(6) -0.009(5)
C69 0.046(6) 0.052(7) 0.036(5) -0.017(5) 0.020(4) -0.001(5)
C46 0.069(8) 0.027(6) 0.068(7) 0.002(5) 0.025(6) -0.005(6)
C8 0.039(6) 0.097(10) 0.032(6) -0.010(6) -0.010(5) -0.014(6)
C92 0.064(7) 0.034(6) 0.039(5) -0.014(5) 0.025(5) 0.003(5)
C52 0.058(7) 0.041(6) 0.054(7) -0.011(5) -0.015(6) 0.019(6)
C9 0.039(6) 0.058(7) 0.060(7) -0.011(6) -0.010(6) -0.020(6)
C94 0.044(6) 0.084(9) 0.017(4) -0.001(5) 0.000(4) -0.005(6)
C57 0.056(7) 0.064(8) 0.086(8) 0.022(7) 0.046(5) 0.015(6)
C48 0.045(6) 0.054(7) 0.051(6) 0.027(5) 0.020(5) 0.014(5)
C19 0.047(6) 0.036(6) 0.043(5) 0.009(5) 0.017(5) 0.009(5)
C67 0.036(6) 0.030(5) 0.042(5) -0.013(5) -0.006(5) 0.005(5)
C41 0.045(6) 0.036(6) 0.087(8) -0.013(6) 0.015(6) -0.006(5)
C4 0.044(6) 0.058(7) 0.013(4) 0.003(4) 0.004(4) 0.005(5)
N15 0.064(6) 0.054(6) 0.040(5) -0.020(4) -0.037(4) 0.029(5)
C30 0.052(7) 0.086(10) 0.068(7) -0.008(7) 0.037(5) 0.009(7)
C78 0.054(6) 0.042(6) 0.067(6) -0.008(5) 0.045(5) 0.010(5)
C9B 0.070(8) 0.071(8) 0.041(6) -0.030(5) 0.027(5) -0.023(6)
C75 0.043(7) 0.069(8) 0.060(7) 0.007(7) 0.007(6) 0.006(6)
C88 0.038(6) 0.049(7) 0.036(5) 0.005(5) 0.003(5) -0.006(5)
C74 0.043(7) 0.058(8) 0.118(11) 0.003(8) 0.024(7) 0.025(6)
C90 0.056(7) 0.056(7) 0.043(5) -0.015(5) 0.025(5) 0.001(6)
C45 0.087(9) 0.042(7) 0.071(8) 0.015(6) 0.003(7) 0.014(7)
C54 0.038(6) 0.037(6) 0.044(6) -0.006(5) 0.003(5) -0.001(5)
C47 0.062(7) 0.044(7) 0.067(7) 0.022(6) 0.026(6) 0.007(6)
C93 0.095(9) 0.068(8) 0.061(7) -0.034(6) 0.035(6) -0.056(6)
C56 0.053(7) 0.037(6) 0.091(8) 0.018(6) 0.037(6) -0.008(5)
C87 0.064(7) 0.076(9) 0.054(7) 0.005(6) 0.027(6) -0.014(7)
C7 0.048(7) 0.116(10) 0.027(5) 0.027(6) -0.005(5) -0.015(7)
C91 0.110(9) 0.050(7) 0.041(5) -0.021(5) 0.043(5) -0.026(7)
C84 0.048(7) 0.050(7) 0.052(6) 0.005(6) 0.012(5) 0.001(6)
N14 0.072(6) 0.031(5) 0.054(5) 0.020(4) 0.023(5) 0.013(5)
C36 0.038(6) 0.057(7) 0.041(6) 0.021(5) 0.006(5) 0.016(5)
C6 0.054(7) 0.084(9) 0.031(5) 0.011(6) 0.024(5) 0.009(6)
C42 0.081(9) 0.045(8) 0.085(9) -0.010(7) 0.018(7) -0.009(7)
C80 0.068(9) 0.121(12) 0.034(6) 0.006(7) -0.004(6) -0.004(9)
C33 0.057(7) 0.061(8) 0.054(7) 0.004(6) 0.018(6) 0.001(6)
C26 0.053(7) 0.092(10) 0.094(9) 0.025(8) 0.037(6) 0.014(7)
C55 0.057(7) 0.036(6) 0.080(8) 0.000(6) 0.021(6) -0.014(6)
C51 0.080(7) 0.071(7) 0.082(7) -0.002(6) -0.025(6) 0.009(6)
C43 0.100(9) 0.056(7) 0.043(6) 0.034(5) 0.026(6) 0.011(7)
C2 0.066(7) 0.081(9) 0.070(8) 0.019(7) 0.027(6) 0.042(7)
C81 0.057(8) 0.094(10) 0.035(6) 0.029(6) -0.010(6) 0.004(7)
C1 0.059(7) 0.106(10) 0.041(6) 0.013(6) 0.022(5) 0.042(7)
C38 0.055(7) 0.090(9) 0.044(6) -0.002(6) 0.027(5) -0.023(7)
C32 0.033(6) 0.059(8) 0.081(8) 0.019(7) -0.009(6) -0.006(6)
C86 0.047(7) 0.106(11) 0.046(6) 0.017(7) 0.024(5) -0.001(7)
C85 0.070(8) 0.100(10) 0.036(6) -0.017(6) 0.026(5) -0.004(8)
C50 0.089(9) 0.038(7) 0.106(10) -0.004(7) -0.043(8) 0.037(6)
C37 0.070(8) 0.069(9) 0.124(11) -0.036(8) 0.051(7) -0.041(7)
C49 0.048(7) 0.042(7) 0.064(7) -0.011(6) 0.003(6) 0.006(6)
C31 0.037(7) 0.097(11) 0.078(9) -0.010(8) -0.019(6) 0.013(7)
C79 0.053(8) 0.094(10) 0.071(8) 0.027(8) 0.013(7) 0.018(7)
C25 0.060(8) 0.063(9) 0.145(12) 0.006(9) 0.051(8) 0.026(7)
C73 0.046(6) 0.046(7) 0.128(10) -0.002(7) 0.052(6) 0.016(6)
O1A 0.041(4) 0.030(4) 0.038(3) 0.007(3) 0.011(3) 0.005(3)
O14W 0.078(6) 0.054(5) 0.050(4) -0.014(4) 0.006(4) 0.003(5)
O13W 0.062(5) 0.056(5) 0.047(4) -0.012(4) 0.024(3) -0.015(4)
O12W 0.046(5) 0.058(5) 0.071(5) 0.023(4) 0.008(4) 0.003(4)
O11W 0.123(8) 0.062(6) 0.093(7) 0.015(6) -0.011(6) -0.012(6)
O10W 0.217(13) 0.117(9) 0.145(10) -0.048(8) -0.013(9) 0.047(9)
O9W 0.115(9) 0.151(11) 0.147(10) 0.047(8) 0.044(8) 0.017(8)
O8W 0.094(14) 0.152(17) 0.192(17) 0.051(14) 0.029(13) 0.015(13)
O7W 0.150(19) 0.147(19) 0.18(2) -0.034(18) -0.058(18) 0.103(15)

loop_
_atom_type_symbol
_atom_type_description
_atom_type_scat_dispersion_real
_atom_type_scat_dispersion_imag
_atom_type_scat_source
C C 0.0033 0.0016 'International Tables Vol C Tables 4.2.6.8 and 6.1.1.4'
H H 0.0000 0.0000 'International Tables Vol C Tables 4.2.6.8 and 6.1.1.4'
N N 0.0061 0.0033 'International Tables Vol C Tables 4.2.6.8 and 6.1.1.4'
O O 0.0106 0.0060 'International Tables Vol C Tables 4.2.6.8 and 6.1.1.4'
P P 0.1023 0.0942 'International Tables Vol C Tables 4.2.6.8 and 6.1.1.4'
Ni Ni 0.3393 1.1124 'International Tables Vol C Tables 4.2.6.8 and 6.1.1.4'
Mo Mo -1.6832 0.6857 'International Tables Vol C Tables 4.2.6.8 and 6.1.1.4'

loop_
_geom_angle_atom_site_label_1
_geom_angle_atom_site_label_2
_geom_angle_atom_site_label_3
_geom_angle
O7 Mo1 O50 103.1(3)
O7 Mo1 O59 99.0(3)
O50 Mo1 O59 91.4(3)
O7 Mo1 O39 105.1(3)
O50 Mo1 O39 90.1(3)
O59 Mo1 O39 154.8(3)
O7 Mo1 O29 97.8(3)
O50 Mo1 O29 159.1(3)
O59 Mo1 O29 85.4(2)
O39 Mo1 O29 84.4(3)
O7 Mo1 O25 165.8(2)
O50 Mo1 O25 87.8(2)
O59 Mo1 O25 71.3(2)
O39 Mo1 O25 83.7(2)
O29 Mo1 O25 71.6(2)
O23 Mo2 O80 103.7(3)
O23 Mo2 O69 101.5(3)
O80 Mo2 O69 95.1(3)
O23 Mo2 O20 98.5(3)
O80 Mo2 O20 156.1(3)
O69 Mo2 O20 88.8(2)
O23 Mo2 O4 100.3(3)
O80 Mo2 O4 84.5(3)
O69 Mo2 O4 157.6(2)
O20 Mo2 O4 83.1(2)
O23 Mo2 O44 169.7(2)
O80 Mo2 O44 85.9(2)
O69 Mo2 O44 73.6(2)
O20 Mo2 O44 72.6(2)
O4 Mo2 O44 84.1(2)
O1 Mo3 O76 100.0(3)
O1 Mo3 O15 101.9(3)
O76 Mo3 O15 90.9(3)
O1 Mo3 O57 101.6(3)
O76 Mo3 O57 90.6(3)
O15 Mo3 O57 155.8(3)
O1 Mo3 O67 102.6(3)
O76 Mo3 O67 157.4(3)
O15 Mo3 O67 85.7(3)
O57 Mo3 O67 83.7(3)
O1 Mo3 O53 171.2(2)
O76 Mo3 O53 73.3(2)
O15 Mo3 O53 72.9(2)
O57 Mo3 O53 84.4(2)
O67 Mo3 O53 84.4(2)
O36 Mo4 O57 101.1(3)
O36 Mo4 O31 104.0(3)
O57 Mo4 O31 87.1(3)
O36 Mo4 O59 99.9(3)
O57 Mo4 O59 89.3(3)
O31 Mo4 O59 156.1(3)
O36 Mo4 O19 101.8(3)
O57 Mo4 O19 157.1(3)
O31 Mo4 O19 87.0(3)
O59 Mo4 O19 87.2(3)
O36 Mo4 O25 168.9(3)
O57 Mo4 O25 85.1(2)
O31 Mo4 O25 85.4(2)
O59 Mo4 O25 70.8(2)
O19 Mo4 O25 72.4(2)
O11 Mo5 O34 101.9(3)
O11 Mo5 O14 100.0(3)
O34 Mo5 O14 94.8(2)
O11 Mo5 O18 99.9(3)
O34 Mo5 O18 157.2(2)
O14 Mo5 O18 88.2(2)
O11 Mo5 O71 100.1(3)
O34 Mo5 O71 84.7(2)
O14 Mo5 O71 159.5(2)
O18 Mo5 O71 84.7(2)
O11 Mo5 O21 171.9(3)
O34 Mo5 O21 85.0(2)
O14 Mo5 O21 74.9(2)
O18 Mo5 O21 73.9(2)
O71 Mo5 O21 84.7(2)
O9 Mo6 O12 104.3(3)
O9 Mo6 O45 99.4(3)
O12 Mo6 O45 91.6(3)
O9 Mo6 O6 102.3(3)
O12 Mo6 O6 87.9(2)
O45 Mo6 O6 157.6(3)
O9 Mo6 O13 99.3(3)
O12 Mo6 O13 156.4(3)
O45 Mo6 O13 85.0(2)
O6 Mo6 O13 86.5(2)
O9 Mo6 O24 168.9(2)
O12 Mo6 O24 85.1(2)
O45 Mo6 O24 74.0(2)
O6 Mo6 O24 83.7(2)
O13 Mo6 O24 71.5(2)
O22 Mo7 O5 102.1(3)
O22 Mo7 O71 102.3(3)
O5 Mo7 O71 86.7(2)
O22 Mo7 O75 98.8(3)
O5 Mo7 O75 88.0(2)
O71 Mo7 O75 158.9(2)
O22 Mo7 O66 100.7(3)
O5 Mo7 O66 157.2(2)
O71 Mo7 O66 89.7(2)
O75 Mo7 O66 87.3(2)
O22 Mo7 O10 170.4(2)
O5 Mo7 O10 84.5(2)
O71 Mo7 O10 84.9(2)
O75 Mo7 O10 74.2(2)
O66 Mo7 O10 72.8(2)
O3 Mo8 O17 104.4(3)
O3 Mo8 O4 104.3(3)
O17 Mo8 O4 92.8(3)
O3 Mo8 O14 100.3(3)
O17 Mo8 O14 90.3(3)
O4 Mo8 O14 153.6(2)
O3 Mo8 O16 98.0(3)
O17 Mo8 O16 156.8(3)
O4 Mo8 O16 87.5(2)
O14 Mo8 O16 79.6(2)
O3 Mo8 O21 166.2(2)
O17 Mo8 O21 86.1(2)
O4 Mo8 O21 83.8(2)
O14 Mo8 O21 70.3(2)
O16 Mo8 O21 70.8(2)
O30 Mo9 O27 103.4(3)
O30 Mo9 O16 100.4(3)
O27 Mo9 O16 95.5(3)
O30 Mo9 O18 99.4(3)
O27 Mo9 O18 155.4(3)
O16 Mo9 O18 89.5(2)
O30 Mo9 O41 100.2(3)
O27 Mo9 O41 83.1(3)
O16 Mo9 O41 159.1(2)
O18 Mo9 O41 83.8(2)
O30 Mo9 O21 171.1(2)
O27 Mo9 O21 84.9(2)
O16 Mo9 O21 75.5(2)
O18 Mo9 O21 73.0(2)
O41 Mo9 O21 83.7(2)
O58 Mo10 O62 101.6(3)
O58 Mo10 O20 102.2(3)
O62 Mo10 O20 92.7(3)
O58 Mo10 O42 101.7(3)
O62 Mo10 O42 89.1(3)
O20 Mo10 O42 155.1(2)
O58 Mo10 O27 101.2(3)
O62 Mo10 O27 156.6(2)
O20 Mo10 O27 87.3(2)
O42 Mo10 O27 81.5(2)
O58 Mo10 O44 174.6(3)
O62 Mo10 O44 74.9(2)
O20 Mo10 O44 74.1(2)
O42 Mo10 O44 82.5(2)
O27 Mo10 O44 82.6(2)
O8 Mo11 O13 102.6(3)
O8 Mo11 O55 100.9(3)
O13 Mo11 O55 90.5(3)
O8 Mo11 O5 100.8(3)
O13 Mo11 O5 90.3(2)
O55 Mo11 O5 157.5(2)
O8 Mo11 O34 101.9(3)
O13 Mo11 O34 155.3(2)
O55 Mo11 O34 86.9(3)
O5 Mo11 O34 83.0(2)
O8 Mo11 O24 173.9(2)
O13 Mo11 O24 72.9(2)
O55 Mo11 O24 75.3(2)
O5 Mo11 O24 83.5(2)
O34 Mo11 O24 82.7(2)
O38 Mo12 O29 101.6(3)
O38 Mo12 O19 101.2(3)
O29 Mo12 O19 90.7(3)
O38 Mo12 O70 102.6(3)
O29 Mo12 O70 89.7(3)
O19 Mo12 O70 155.6(3)
O38 Mo12 O43 100.8(3)
O29 Mo12 O43 157.6(3)
O19 Mo12 O43 86.5(3)
O70 Mo12 O43 84.1(3)
O38 Mo12 O25 171.7(3)
O29 Mo12 O25 73.3(2)
O19 Mo12 O25 72.7(2)
O70 Mo12 O25 84.1(2)
O43 Mo12 O25 84.7(2)
O28 Mo13 O63 99.7(3)
O28 Mo13 O70 102.0(3)
O63 Mo13 O70 89.5(3)
O28 Mo13 O78 102.8(3)
O63 Mo13 O78 157.5(3)
O70 Mo13 O78 86.1(3)
O28 Mo13 O1A 100.3(3)
O63 Mo13 O1A 88.3(3)
O70 Mo13 O1A 157.7(3)
O78 Mo13 O1A 87.5(3)
O28 Mo13 O49 169.8(3)
O63 Mo13 O49 73.4(2)
O70 Mo13 O49 85.6(2)
O78 Mo13 O49 84.3(2)
O1A Mo13 O49 72.5(2)
O86 Mo14 O47 102.1(3)
O86 Mo14 O64 101.3(3)
O47 Mo14 O64 88.7(3)
O86 Mo14 O68 100.4(3)
O47 Mo14 O68 94.2(3)
O64 Mo14 O68 157.0(3)
O86 Mo14 O1A 97.2(3)
O47 Mo14 O1A 160.5(3)
O64 Mo14 O1A 85.0(3)
O68 Mo14 O1A 84.7(3)
O86 Mo14 O49 167.7(3)
O47 Mo14 O49 88.7(2)
O64 Mo14 O49 84.7(2)
O68 Mo14 O49 72.6(2)
O1A Mo14 O49 72.3(2)
O51 Mo15 O43 103.5(3)
O51 Mo15 O77 101.0(3)
O43 Mo15 O77 92.9(3)
O51 Mo15 O78 102.0(3)
O43 Mo15 O78 86.4(3)
O77 Mo15 O78 156.6(3)
O51 Mo15 O87 99.1(3)
O43 Mo15 O87 157.1(2)
O77 Mo15 O87 86.5(3)
O78 Mo15 O87 85.2(3)
O51 Mo15 O32 169.6(3)
O43 Mo15 O32 85.8(2)
O77 Mo15 O32 73.6(2)
O78 Mo15 O32 83.0(2)
O87 Mo15 O32 72.0(2)
O37 Mo16 O26 103.6(3)
O37 Mo16 O68 101.1(3)
O26 Mo16 O68 90.9(3)
O37 Mo16 O39 102.6(3)
O26 Mo16 O39 88.5(3)
O68 Mo16 O39 155.8(3)
O37 Mo16 O63 99.1(3)
O26 Mo16 O63 157.3(3)
O68 Mo16 O63 83.8(3)
O39 Mo16 O63 87.5(3)
O37 Mo16 O49 168.3(3)
O26 Mo16 O49 85.6(2)
O68 Mo16 O49 71.3(2)
O39 Mo16 O49 84.6(2)
O63 Mo16 O49 71.7(2)
O2 Mo17 O31 102.7(3)
O2 Mo17 O67 103.1(3)
O31 Mo17 O67 88.7(3)
O2 Mo17 O48 101.0(3)
O31 Mo17 O48 155.9(3)
O67 Mo17 O48 89.9(3)
O2 Mo17 O77 98.7(3)
O31 Mo17 O77 87.4(3)
O67 Mo17 O77 158.1(3)
O48 Mo17 O77 85.0(3)
O2 Mo17 O32 168.6(3)
O31 Mo17 O32 83.8(2)
O67 Mo17 O32 86.2(2)
O48 Mo17 O32 72.1(2)
O77 Mo17 O32 72.0(2)
O73 Mo18 O54 101.5(3)
O73 Mo18 O64 101.7(3)
O54 Mo18 O64 89.4(3)
O73 Mo18 O48 100.4(3)
O54 Mo18 O48 91.5(3)
O64 Mo18 O48 157.2(3)
O73 Mo18 O87 98.3(3)
O54 Mo18 O87 160.2(3)
O64 Mo18 O87 86.4(3)
O48 Mo18 O87 85.1(3)
O73 Mo18 O32 168.3(3)
O54 Mo18 O32 88.1(2)
O64 Mo18 O32 84.8(2)
O48 Mo18 O32 72.5(2)
O87 Mo18 O32 72.2(2)
O46 Mo19 O33 100.2(3)
O46 Mo19 O12 99.7(3)
O33 Mo19 O12 87.4(2)
O46 Mo19 O62 98.9(3)
O33 Mo19 O62 92.4(2)
O12 Mo19 O62 161.2(3)
O46 Mo19 O69 97.8(3)
O33 Mo19 O69 161.9(2)
O12 Mo19 O69 88.5(2)
O62 Mo19 O69 85.8(2)
O46 Mo19 O44 169.2(2)
O33 Mo19 O44 89.1(2)
O12 Mo19 O44 86.1(2)
O62 Mo19 O44 75.1(2)
O69 Mo19 O44 73.0(2)
O65 Mo20 O42 103.2(3)
O65 Mo20 O60 100.1(3)
O42 Mo20 O60 91.7(3)
O65 Mo20 O41 101.1(3)
O42 Mo20 O41 87.5(3)
O60 Mo20 O41 158.4(2)
O65 Mo20 O66 100.1(3)
O42 Mo20 O66 156.6(2)
O60 Mo20 O66 86.0(3)
O41 Mo20 O66 86.3(2)
O65 Mo20 O10 170.9(3)
O42 Mo20 O10 84.4(2)
O60 Mo20 O10 74.3(2)
O41 Mo20 O10 84.1(2)
O66 Mo20 O10 72.6(2)
O40 Mo21 O35 101.4(3)
O40 Mo21 O15 101.8(3)
O35 Mo21 O15 91.5(3)
O40 Mo21 O47 101.5(3)
O35 Mo21 O47 87.5(3)
O15 Mo21 O47 156.4(3)
O40 Mo21 O54 100.3(3)
O35 Mo21 O54 158.2(3)
O15 Mo21 O54 86.4(2)
O47 Mo21 O54 85.9(2)
O40 Mo21 O53 172.4(3)
O35 Mo21 O53 74.4(2)
O15 Mo21 O53 72.3(2)
O47 Mo21 O53 84.8(2)
O54 Mo21 O53 84.3(2)
O74 Mo22 O33 102.9(3)
O74 Mo22 O6 102.9(3)
O33 Mo22 O6 87.6(2)
O74 Mo22 O60 101.2(3)
O33 Mo22 O60 88.3(3)
O6 Mo22 O60 155.9(3)
O74 Mo22 O75 100.7(3)
O33 Mo22 O75 156.4(3)
O6 Mo22 O75 88.1(2)
O60 Mo22 O75 86.2(2)
O74 Mo22 O10 170.3(2)
O33 Mo22 O10 84.2(2)
O6 Mo22 O10 83.7(2)
O60 Mo22 O10 72.2(2)
O75 Mo22 O10 72.2(2)
O79 Mo23 O45 98.3(3)
O79 Mo23 O55 99.8(3)
O45 Mo23 O55 90.2(3)
O79 Mo23 O80 99.7(3)
O45 Mo23 O80 91.9(2)
O55 Mo23 O80 160.0(2)
O79 Mo23 O17 98.8(3)
O45 Mo23 O17 162.7(2)
O55 Mo23 O17 89.6(3)
O80 Mo23 O17 82.6(2)
O79 Mo23 O24 171.6(3)
O45 Mo23 O24 74.7(2)
O55 Mo23 O24 76.1(2)
O80 Mo23 O24 85.3(2)
O17 Mo23 O24 88.4(2)
O61 Mo24 O35 100.1(3)
O61 Mo24 O26 99.8(3)
O35 Mo24 O26 92.3(3)
O61 Mo24 O76 99.2(3)
O35 Mo24 O76 89.0(3)
O26 Mo24 O76 160.4(2)
O61 Mo24 O50 97.4(3)
O35 Mo24 O50 162.5(2)
O26 Mo24 O50 85.4(3)
O76 Mo24 O50 87.6(3)
O61 Mo24 O53 170.9(3)
O35 Mo24 O53 75.3(2)
O26 Mo24 O53 88.2(2)
O76 Mo24 O53 73.2(2)
O50 Mo24 O53 87.3(2)
O21 P1 O10 109.1(3)
O21 P1 O24 109.4(3)
O10 P1 O24 110.3(3)
O21 P1 O44 109.8(3)
O10 P1 O44 109.0(3)
O24 P1 O44 109.2(3)
O53 P2 O25 110.0(3)
O53 P2 O32 110.2(3)
O25 P2 O32 109.9(3)
O53 P2 O49 108.7(3)
O25 P2 O49 109.3(3)
O32 P2 O49 108.7(3)
N19 Ni1 N16 162.3(3)
N19 Ni1 N18 95.1(3)
N16 Ni1 N18 89.0(3)
N19 Ni1 O9 96.5(3)
N16 Ni1 O9 100.0(3)
N18 Ni1 O9 97.4(3)
N19 Ni1 O4W 86.5(3)
N16 Ni1 O4W 86.9(3)
N18 Ni1 O4W 170.9(3)
O9 Ni1 O4W 91.3(3)
N19 Ni1 N21 81.8(3)
N16 Ni1 N21 81.6(3)
N18 Ni1 N21 82.4(3)
O9 Ni1 N21 178.3(3)
O4W Ni1 N21 89.0(3)
N2 Ni2 N6 95.0(3)
N2 Ni2 N3 92.3(3)
N6 Ni2 N3 159.9(3)
N2 Ni2 O1 98.6(3)
N6 Ni2 O1 100.1(3)
N3 Ni2 O1 97.3(3)
N2 Ni2 O1W 172.2(3)
N6 Ni2 O1W 85.6(3)
N3 Ni2 O1W 84.8(3)
O1 Ni2 O1W 88.9(2)
N2 Ni2 N3A 82.4(3)
N6 Ni2 N3A 81.0(3)
N3 Ni2 N3A 81.5(3)
O1 Ni2 N3A 178.5(3)
O1W Ni2 N3A 90.1(3)
N11 Ni3 N13 95.1(3)
N11 Ni3 N9 158.8(3)
N13 Ni3 N9 92.7(3)
N11 Ni3 O7 95.0(3)
N13 Ni3 O7 95.5(3)
N9 Ni3 O7 103.8(3)
N11 Ni3 O2W 85.5(3)
N13 Ni3 O2W 172.4(3)
N9 Ni3 O2W 84.3(3)
O7 Ni3 O2W 91.9(3)
N11 Ni3 N14 78.0(3)
N13 Ni3 N14 82.6(3)
N9 Ni3 N14 83.5(3)
O7 Ni3 N14 172.6(3)
O2W Ni3 N14 90.1(3)
N25 Ni4 N23 94.6(3)
N25 Ni4 N26 93.5(3)
N23 Ni4 N26 159.9(3)
N25 Ni4 O23 94.7(3)
N23 Ni4 O23 96.5(3)
N26 Ni4 O23 101.0(3)
N25 Ni4 O3W 173.3(3)
N23 Ni4 O3W 84.3(3)
N26 Ni4 O3W 85.5(3)
O23 Ni4 O3W 91.9(2)
N25 Ni4 N28 83.8(3)
N23 Ni4 N28 82.7(3)
N26 Ni4 N28 80.0(3)
O23 Ni4 N28 178.2(3)
O3W Ni4 N28 89.6(3)
Mo3 O1 Ni2 137.2(3)
Mo8 O4 Mo2 145.7(3)
Mo7 O5 Mo11 151.7(3)
Mo22 O6 Mo6 148.8(3)
Mo1 O7 Ni3 138.2(4)
Mo6 O9 Ni1 139.3(4)
P1 O10 Mo20 127.2(3)
P1 O10 Mo7 125.5(3)
Mo20 O10 Mo7 90.16(17)
P1 O10 Mo22 124.9(3)
Mo20 O10 Mo22 88.60(17)
Mo7 O10 Mo22 88.50(18)
Mo6 O12 Mo19 148.6(3)
Mo11 O13 Mo6 126.3(3)
Mo5 O14 Mo8 125.7(3)
Mo3 O15 Mo21 126.1(3)
Mo9 O16 Mo8 125.3(3)
Mo8 O17 Mo23 146.5(3)
Mo5 O18 Mo9 121.9(3)
Mo12 O19 Mo4 126.3(3)
Mo10 O20 Mo2 123.1(3)
P1 O21 Mo5 126.9(3)
P1 O21 Mo9 126.6(3)
Mo5 O21 Mo9 90.03(18)
P1 O21 Mo8 124.2(3)
Mo5 O21 Mo8 88.91(18)
Mo9 O21 Mo8 88.37(18)
Mo2 O23 Ni4 136.2(4)
P1 O24 Mo23 126.3(3)
P1 O24 Mo6 126.0(3)
Mo23 O24 Mo6 88.69(17)
P1 O24 Mo11 126.8(3)
Mo23 O24 Mo11 87.46(17)
Mo6 O24 Mo11 89.12(18)
P2 O25 Mo1 126.3(3)
P2 O25 Mo4 124.2(3)
Mo1 O25 Mo4 89.41(19)
P2 O25 Mo12 127.3(3)
Mo1 O25 Mo12 89.3(2)
Mo4 O25 Mo12 88.20(19)
Mo16 O26 Mo24 148.8(3)
Mo9 O27 Mo10 156.4(4)
Mo12 O29 Mo1 125.6(3)
Mo17 O31 Mo4 148.0(3)
P2 O32 Mo18 124.1(3)
P2 O32 Mo17 125.2(3)
Mo18 O32 Mo17 88.8(2)
P2 O32 Mo15 126.4(3)
Mo18 O32 Mo15 92.41(19)
Mo17 O32 Mo15 88.77(18)
Mo22 O33 Mo19 147.8(3)
Mo5 O34 Mo11 153.9(3)
Mo21 O35 Mo24 122.9(3)
Mo1 O39 Mo16 145.7(4)
Mo20 O41 Mo9 145.9(3)
Mo20 O42 Mo10 153.5(3)
Mo15 O43 Mo12 151.2(3)
P1 O44 Mo19 125.3(3)
P1 O44 Mo2 125.7(3)
Mo19 O44 Mo2 89.63(18)
P1 O44 Mo10 127.2(3)
Mo19 O44 Mo10 87.80(18)
Mo2 O44 Mo10 89.17(18)
Mo6 O45 Mo23 122.6(3)
Mo14 O47 Mo21 148.0(3)
Mo18 O48 Mo17 126.6(3)
P2 O49 Mo14 125.3(3)
P2 O49 Mo13 124.6(3)
Mo14 O49 Mo13 92.1(2)
P2 O49 Mo16 124.9(3)
Mo14 O49 Mo16 89.84(19)
Mo13 O49 Mo16 89.33(19)
Mo1 O50 Mo24 146.3(4)
C72 N20 C63 106.6(7)
C72 N20 H 126.7
C63 N20 H 126.7
P2 O53 Mo24 125.7(3)
P2 O53 Mo21 127.9(3)
Mo24 O53 Mo21 87.29(18)
P2 O53 Mo3 126.5(3)
Mo24 O53 Mo3 88.64(18)
Mo21 O53 Mo3 87.89(19)
Mo18 O54 Mo21 148.0(4)
Mo11 O55 Mo23 120.7(3)
C24 N3 C11 105.8(7)
C24 N3 Ni2 113.4(6)
C11 N3 Ni2 140.7(6)
Mo4 O57 Mo3 152.3(4)
Mo1 O59 Mo4 128.5(3)
Mo20 O60 Mo22 124.9(3)
Mo10 O62 Mo19 122.2(3)
Mo13 O63 Mo16 125.6(3)
Mo18 O64 Mo14 146.3(3)
Mo7 O66 Mo20 124.4(3)
Mo17 O67 Mo3 148.2(4)
Mo16 O68 Mo14 126.1(3)
Mo2 O69 Mo19 123.7(3)
Mo13 O70 Mo12 150.9(4)
Mo7 O71 Mo5 147.7(3)
Mo7 O75 Mo22 125.0(3)
Mo3 O76 Mo24 124.6(3)
Mo15 O77 Mo17 125.6(3)
Mo13 O78 Mo15 149.6(3)
Mo2 O80 Mo23 153.8(3)
C72 N19 C64 104.8(7)
C72 N19 Ni1 111.8(6)
C64 N19 Ni1 143.3(6)
C71 N21 C69 112.1(8)
C71 N21 C67 112.4(7)
C69 N21 C67 112.1(7)
C71 N21 Ni1 105.0(5)
C69 N21 Ni1 109.2(6)
C67 N21 Ni1 105.6(5)
N4 C10 C9 132.9(9)
N4 C10 C11 106.6(7)
C9 C10 C11 120.4(9)
C68 N16 C53 105.2(7)
C68 N16 Ni1 112.6(6)
C53 N16 Ni1 140.4(6)
Mo15 O87 Mo18 123.1(3)
C65 C64 C63 120.3(8)
C65 C64 N19 130.2(8)
C63 C64 N19 109.3(7)
C12 C11 C10 122.6(8)
C12 C11 N3 129.3(9)
C10 C11 N3 108.1(8)
C22 N6 C17 104.4(7)
C22 N6 Ni2 112.2(6)
C17 N6 Ni2 142.8(6)
C22 N5 C16 108.6(7)
C22 N5 HA 125.7
C16 N5 HA 125.7
C24 N4 C10 107.6(8)
C24 N4 HB 126.2
C10 N4 HB 126.2
C21 N3A C23 113.4(7)
C21 N3A C19 110.2(7)
C23 N3A C19 113.2(7)
C21 N3A Ni2 104.5(5)
C23 N3A Ni2 107.6(5)
C19 N3A Ni2 107.3(5)
C70 N18 C59 106.8(8)
C70 N18 Ni1 112.9(6)
C59 N18 Ni1 140.3(6)
C48 N11 C35 105.1(8)
C48 N11 Ni3 114.1(7)
C35 N11 Ni3 140.3(6)
C64 C65 C66 118.8(9)
C64 C65 HC 120.6
C66 C65 HC 120.6
C92 N27 C78 106.9(9)
C92 N27 HD 126.5
C78 N27 HD 126.5
C94 N23 C82 108.3(8)
C94 N23 Ni4 109.3(7)
C82 N23 Ni4 141.1(6)
C20 N2 C4 104.7(8)
C20 N2 Ni2 116.0(7)
C4 N2 Ni2 139.3(6)
N20 C63 C62 130.6(9)
N20 C63 C64 106.1(7)
C62 C63 C64 123.3(8)
C70 N17 C58 107.6(8)
C70 N17 HE 126.2
C58 N17 HE 126.2
C88 C89 C90 119.2(9)
C88 C89 N25 111.4(9)
C90 C89 N25 129.4(9)
N16 C68 N15 112.0(8)
N16 C68 C67 121.6(8)
N15 C68 C67 126.5(8)
C18 C17 C16 120.4(8)
C18 C17 N6 130.8(8)
C16 C17 N6 108.7(8)
C52 C53 C54 123.3(9)
C52 C53 N16 108.3(8)
C54 C53 N16 128.4(8)
C27 C28 N13 131.7(9)
C27 C28 C29 119.8(9)
N13 C28 C29 108.3(8)
N13 C44 N12 112.9(9)
N13 C44 C43 121.6(10)
N12 C44 C43 125.4(9)
N18 C70 N17 110.8(8)
N18 C70 C69 124.7(9)
N17 C70 C69 124.4(8)
N3 C24 N4 111.9(8)
N3 C24 C23 122.7(8)
N4 C24 C23 125.3(9)
N19 C72 N20 113.1(8)
N19 C72 C71 122.1(9)
N20 C72 C71 124.7(9)
C44 N13 C28 106.0(8)
C44 N13 Ni3 113.8(7)
C28 N13 Ni3 140.1(6)
N25 C9A N24 114.7(9)
N25 C9A C93 124.0(9)
N24 C9A C93 121.3(9)
C15 C16 N5 133.2(8)
C15 C16 C17 121.6(9)
N5 C16 C17 105.2(8)
C65 C66 C61 120.4(9)
C65 C66 HF 119.8
C61 C66 HF 119.8
C24 C23 N3A 107.9(7)
C24 C23 HG 110.1
N3A C23 HG 110.1
C24 C23 HH 110.1
N3A C23 HH 110.1
HG C23 HH 108.4
C92 N26 C77 104.6(8)
C92 N26 Ni4 112.5(6)
C77 N26 Ni4 142.8(7)
C13 C18 C17 118.6(8)
C13 C18 HI 120.7
C17 C18 HI 120.7
C44 N12 C29 107.2(8)
C44 N12 HJ 126.4
C29 N12 HJ 126.4
C9A N25 C89 104.3(8)
C9A N25 Ni4 112.9(7)
C89 N25 Ni4 142.7(6)
C63 C62 C61 115.6(9)
C63 C62 HK 122.2
C61 C62 HK 122.2
N17 C58 C59 106.3(8)
N17 C58 C57 132.4(10)
C59 C58 C57 121.3(10)
C75 C76 C77 118.3(10)
C75 C76 HL 120.8
C77 C76 HL 120.8
C59 C60 C55 117.5(10)
C59 C60 HM 121.3
C55 C60 HM 121.3
N2 C20 N1 114.3(9)
N2 C20 C19 120.9(9)
N1 C20 C19 124.9(9)
C48 N10 C36 109.6(9)
C48 N10 HN 125.2
C36 N10 HN 125.2
C26 C27 C28 117.5(11)
C26 C27 HO 121.2
C28 C27 HO 121.2
C83 C82 N23 130.7(9)
C83 C82 C81 121.5(10)
N23 C82 C81 107.8(10)
C9B N28 C91 112.3(8)
C9B N28 C93 113.3(9)
C91 N28 C93 109.2(9)
C9B N28 Ni4 107.0(6)
C91 N28 Ni4 106.2(6)
C93 N28 Ni4 108.5(6)
C2 C3 N1 132.0(10)
C2 C3 C4 121.2(10)
N1 C3 C4 106.8(8)
C16 C15 C14 119.1(8)
C16 C15 HP 120.4
C14 C15 HP 120.4
C66 C61 C62 121.5(9)
C66 C61 HQ 119.2
C62 C61 HQ 119.2
C46 N9 C40 103.5(8)
C46 N9 Ni3 111.8(7)
C40 N9 Ni3 143.2(7)
C60 C59 C58 121.6(9)
C60 C59 N18 130.0(9)
C58 C59 N18 108.3(8)
N21 C71 C72 107.6(8)
N21 C71 HR 110.2
C72 C71 HR 110.2
N21 C71 HS 110.2
C72 C71 HS 110.2
HR C71 HS 108.5
C4 C5 C6 116.3(10)
C4 C5 HT 121.9
C6 C5 HT 121.9
C13 C14 C15 117.3(9)
C13 C14 HU 121.3
C15 C14 HU 121.3
C7 C12 C11 115.9(10)
C7 C12 HV 122.0
C11 C12 HV 122.0
C20 N1 C3 106.7(8)
C20 N1 HW 126.6
C3 N1 HW 126.6
C78 C77 N26 110.5(9)
C78 C77 C76 120.7(9)
N26 C77 C76 128.8(9)
C9A N24 C88 104.5(8)
C9A N24 HX 127.7
C88 N24 HX 127.7
C34 C35 C36 121.0(9)
C34 C35 N11 129.4(8)
C36 C35 N11 109.6(9)
C84 C83 C82 119.3(10)
C84 C83 HY 120.4
C82 C83 HY 120.4
C18 C13 C14 122.8(9)
C18 C13 HZ 118.6
C14 C13 HZ 118.6
N5 C22 N6 113.1(8)
N5 C22 C21 125.0(8)
N6 C22 C21 121.7(8)
C35 C34 C33 117.6(9)
C35 C34 H0AA 121.2
C33 C34 H0AA 121.2
C94 N22 C81 110.8(9)
C94 N22 H1AA 124.6
C81 N22 H1AA 124.6
C30 C29 N12 131.9(10)
C30 C29 C28 122.5(10)
N12 C29 C28 105.6(9)
N3A C21 C22 109.2(8)
N3A C21 H2AA 109.8
C22 C21 H2AA 109.8
N3A C21 H3AA 109.8
C22 C21 H3AA 109.8
H2AA C21 H3AA 108.3
C38 C39 C40 118.0(11)
C38 C39 H4AA 121.0
C40 C39 H4AA 121.0
C41 C40 N9 110.3(10)
C41 C40 C39 119.8(10)
N9 C40 C39 129.7(9)
C46 N8 C41 105.5(9)
C46 N8 H5AA 127.2
C41 N8 H5AA 127.2
C70 C69 N21 110.5(8)
C70 C69 H6AA 109.5
N21 C69 H6AA 109.5
C70 C69 H7AA 109.5
N21 C69 H7AA 109.5
H6AA C69 H7AA 108.1
N9 C46 N8 114.1(10)
N9 C46 C45 122.2(10)
N8 C46 C45 123.5(10)
C7 C8 C9 121.0(9)
C7 C8 H8AA 119.5
C9 C8 H8AA 119.5
N27 C92 N26 113.1(9)
N27 C92 C91 125.9(9)
N26 C92 C91 120.9(9)
C53 C52 N15 107.8(9)
C53 C52 C51 121.4(11)
N15 C52 C51 130.6(10)
C8 C9 C10 116.8(10)
C8 C9 H9AA 121.6
C10 C9 H9AA 121.6
N22 C94 N23 108.2(10)
N22 C94 C9B 125.3(9)
N23 C94 C9B 125.7(9)
C56 C57 C58 117.1(11)
C56 C57 H0BA 121.5
C58 C57 H0BA 121.5
N11 C48 N10 111.7(10)
N11 C48 C47 121.2(9)
N10 C48 C47 127.0(9)
C20 C19 N3A 112.5(8)
C20 C19 H1BA 109.1
N3A C19 H1BA 109.1
C20 C19 H2BA 109.1
N3A C19 H2BA 109.1
H1BA C19 H2BA 107.8
C68 C67 N21 106.3(7)
C68 C67 H3BA 110.5
N21 C67 H3BA 110.5
C68 C67 H4BA 110.5
N21 C67 H4BA 110.5
H3BA C67 H4BA 108.7
C40 C41 N8 106.6(10)
C40 C41 C42 123.4(11)
N8 C41 C42 130.0(11)
C5 C4 C3 122.4(9)
C5 C4 N2 130.2(10)
C3 C4 N2 107.4(8)
C68 N15 C52 106.7(8)
C68 N15 H5BA 126.7
C52 N15 H5BA 126.7
C25 C30 C29 116.1(12)
C25 C30 H6BA 121.9
C29 C30 H6BA 121.9
C77 C78 C73 121.0(10)
C77 C78 N27 104.9(9)
C73 C78 N27 134.0(10)
C94 C9B N28 110.7(8)
C94 C9B H7BA 109.5
N28 C9B H7BA 109.5
C94 C9B H8BA 109.5
N28 C9B H8BA 109.5
H7BA C9B H8BA 108.1
C76 C75 C74 119.5(11)
C76 C75 H9BA 120.3
C74 C75 H9BA 120.3
C89 C88 C87 124.2(10)
C89 C88 N24 105.1(9)
C87 C88 N24 130.7(10)
C73 C74 C75 122.0(11)
C73 C74 H0CA 119.0
C75 C74 H0CA 119.0
C85 C90 C89 116.8(11)
C85 C90 H1CA 121.6
C89 C90 H1CA 121.6
C46 C45 N14 111.9(9)
C46 C45 H2CA 109.2
N14 C45 H2CA 109.2
C46 C45 H3CA 109.2
N14 C45 H3CA 109.2
H2CA C45 H3CA 107.9
C49 C54 C53 116.0(9)
C49 C54 H4CA 122.0
C53 C54 H4CA 122.0
N14 C47 C48 105.6(8)
N14 C47 H5CA 110.6
C48 C47 H5CA 110.6
N14 C47 H6CA 110.6
C48 C47 H6CA 110.6
H5CA C47 H6CA 108.7
C9A C93 N28 109.7(9)
C9A C93 H7CA 109.7
N28 C93 H7CA 109.7
C9A C93 H8CA 109.7
N28 C93 H8CA 109.7
H7CA C93 H8CA 108.2
C57 C56 C55 122.2(11)
C57 C56 H9CA 118.9
C55 C56 H9CA 118.9
C86 C87 C88 115.9(12)
C86 C87 H0DA 122.1
C88 C87 H0DA 122.1
C12 C7 C8 123.2(10)
C12 C7 H1DA 118.4
C8 C7 H1DA 118.4
C92 C91 N28 107.1(8)
C92 C91 H2DA 110.3
N28 C91 H2DA 110.3
C92 C91 H3DA 110.3
N28 C91 H3DA 110.3
H2DA C91 H3DA 108.5
C83 C84 C79 120.1(11)
C83 C84 H4DA 120.0
C79 C84 H4DA 120.0
C47 N14 C43 110.4(9)
C47 N14 C45 110.9(9)
C43 N14 C45 113.9(10)
C47 N14 Ni3 108.0(7)
C43 N14 Ni3 107.5(6)
C45 N14 Ni3 105.9(6)
N10 C36 C31 136.1(10)
N10 C36 C35 103.7(9)
C31 C36 C35 120.1(10)
C1 C6 C5 122.0(10)
C1 C6 H5DA 119.0
C5 C6 H5DA 119.0
C37 C42 C41 115.8(12)
C37 C42 H6DA 122.1
C41 C42 H6DA 122.1
C81 C80 C79 119.7(11)
C81 C80 H7DA 120.1
C79 C80 H7DA 120.1
C34 C33 C32 122.1(11)
C34 C33 H8DA 119.0
C32 C33 H8DA 119.0
C27 C26 C25 121.9(13)
C27 C26 H9DA 119.0
C25 C26 H9DA 119.0
C56 C55 C60 120.3(11)
C56 C55 H0EA 119.9
C60 C55 H0EA 119.9
C50 C51 C52 114.5(12)
C50 C51 H1EA 122.7
C52 C51 H1EA 122.7
C44 C43 N14 112.9(8)
C44 C43 H2EA 109.0
N14 C43 H2EA 109.0
C44 C43 H3EA 109.0
N14 C43 H3EA 109.0
H2EA C43 H3EA 107.8
C3 C2 C1 116.5(11)
C3 C2 H4EA 121.8
C1 C2 H4EA 121.8
C80 C81 N22 135.2(10)
C80 C81 C82 119.9(12)
N22 C81 C82 104.8(10)
C6 C1 C2 121.7(11)
C6 C1 H5EA 119.2
C2 C1 H5EA 119.2
C39 C38 C37 118.9(11)
C39 C38 H6EA 120.6
C37 C38 H6EA 120.6
C31 C32 C33 120.9(11)
C31 C32 H7EA 119.6
C33 C32 H7EA 119.6
C87 C86 C85 122.9(12)
C87 C86 H8EA 118.6
C85 C86 H8EA 118.6
C90 C85 C86 121.0(11)
C90 C85 H9EA 119.5
C86 C85 H9EA 119.5
C51 C50 C49 122.8(11)
C51 C50 H0FA 118.6
C49 C50 H0FA 118.6
C42 C37 C38 123.6(12)
C42 C37 H1FA 118.2
C38 C37 H1FA 118.2
C54 C49 C50 121.6(10)
C54 C49 H2FA 119.2
C50 C49 H2FA 119.2
C32 C31 C36 118.1(11)
C32 C31 H3FA 121.0
C36 C31 H3FA 121.0
C80 C79 C84 119.2(12)
C80 C79 H4FA 120.4
C84 C79 H4FA 120.4
C30 C25 C26 121.9(12)
C30 C25 H5FA 119.0
C26 C25 H5FA 119.0
C74 C73 C78 118.4(11)
C74 C73 H6FA 120.8
C78 C73 H6FA 120.8
Mo13 O1A Mo14 122.8(3)

loop_
_geom_bond_atom_site_label_1
_geom_bond_atom_site_label_2
_geom_bond_distance
Mo1 O7 1.702(6)
Mo1 O50 1.804(6)
Mo1 O59 1.903(6)
Mo1 O39 1.913(6)
Mo1 O29 2.010(6)
Mo1 O25 2.438(6)
Mo2 O23 1.695(6)
Mo2 O80 1.814(6)
Mo2 O69 1.827(6)
Mo2 O20 1.999(5)
Mo2 O4 2.006(6)
Mo2 O44 2.426(5)
Mo3 O1 1.709(6)
Mo3 O76 1.856(6)
Mo3 O15 1.891(6)
Mo3 O57 1.905(6)
Mo3 O67 1.967(6)
Mo3 O53 2.461(6)
Mo4 O36 1.701(6)
Mo4 O57 1.891(6)
Mo4 O31 1.902(6)
Mo4 O59 1.915(6)
Mo4 O19 1.935(6)
Mo4 O25 2.451(6)
Mo5 O11 1.683(6)
Mo5 O34 1.863(6)
Mo5 O14 1.866(6)
Mo5 O18 1.947(5)
Mo5 O71 1.990(6)
Mo5 O21 2.396(5)
Mo6 O9 1.703(6)
Mo6 O12 1.827(6)
Mo6 O45 1.893(6)
Mo6 O6 1.934(6)
Mo6 O13 1.967(6)
Mo6 O24 2.429(5)
Mo7 O22 1.688(6)
Mo7 O5 1.899(5)
Mo7 O71 1.909(6)
Mo7 O75 1.915(6)
Mo7 O66 1.922(5)
Mo7 O10 2.442(5)
Mo8 O3 1.709(6)
Mo8 O17 1.790(6)
Mo8 O4 1.838(6)
Mo8 O14 1.993(6)
Mo8 O16 2.029(5)
Mo8 O21 2.507(5)
Mo9 O30 1.696(6)
Mo9 O27 1.841(6)
Mo9 O16 1.843(6)
Mo9 O18 1.957(5)
Mo9 O41 2.057(6)
Mo9 O21 2.429(5)
Mo10 O58 1.678(6)
Mo10 O62 1.830(6)
Mo10 O20 1.885(6)
Mo10 O42 1.990(6)
Mo10 O27 1.991(6)
Mo10 O44 2.440(5)
Mo11 O8 1.676(6)
Mo11 O13 1.860(6)
Mo11 O55 1.890(6)
Mo11 O5 1.954(6)
Mo11 O34 1.968(6)
Mo11 O24 2.438(5)
Mo12 O38 1.686(6)
Mo12 O29 1.861(6)
Mo12 O19 1.896(6)
Mo12 O70 1.922(6)
Mo12 O43 1.941(6)
Mo12 O25 2.462(6)
Mo13 O28 1.700(6)
Mo13 O63 1.895(6)
Mo13 O70 1.907(7)
Mo13 O78 1.914(6)
Mo13 O1A 1.947(7)
Mo13 O49 2.459(6)
Mo14 O86 1.700(7)
Mo14 O47 1.843(6)
Mo14 O64 1.926(6)
Mo14 O68 1.933(6)
Mo14 O1A 2.040(6)
Mo14 O49 2.401(6)
Mo15 O51 1.667(6)
Mo15 O43 1.870(6)
Mo15 O77 1.880(7)
Mo15 O78 1.917(6)
Mo15 O87 2.008(7)
Mo15 O32 2.467(5)
Mo16 O37 1.648(6)
Mo16 O26 1.845(6)
Mo16 O68 1.920(7)
Mo16 O39 1.932(7)
Mo16 O63 1.996(6)
Mo16 O49 2.464(6)
Mo17 O2 1.704(6)
Mo17 O31 1.884(7)
Mo17 O67 1.899(6)
Mo17 O48 1.922(7)
Mo17 O77 1.995(6)
Mo17 O32 2.460(6)
Mo18 O73 1.688(7)
Mo18 O54 1.841(6)
Mo18 O64 1.886(6)
Mo18 O48 1.921(6)
Mo18 O87 2.026(6)
Mo18 O32 2.447(6)
Mo19 O46 1.810(6)
Mo19 O33 1.922(6)
Mo19 O12 1.952(6)
Mo19 O62 1.960(6)
Mo19 O69 1.986(6)
Mo19 O44 2.345(6)
Mo20 O65 1.688(5)
Mo20 O42 1.829(6)
Mo20 O60 1.925(6)
Mo20 O41 1.930(6)
Mo20 O66 1.969(6)
Mo20 O10 2.419(5)
Mo21 O40 1.726(7)
Mo21 O35 1.878(6)
Mo21 O15 1.939(6)
Mo21 O47 1.955(6)
Mo21 O54 1.961(6)
Mo21 O53 2.459(6)
Mo22 O74 1.700(7)
Mo22 O33 1.870(6)
Mo22 O6 1.918(6)
Mo22 O60 1.946(6)
Mo22 O75 1.969(6)
Mo22 O10 2.495(6)
Mo23 O79 1.810(6)
Mo23 O45 1.933(6)
Mo23 O55 1.936(6)
Mo23 O80 1.972(6)
Mo23 O17 1.997(6)
Mo23 O24 2.373(5)
Mo24 O61 1.809(6)
Mo24 O35 1.932(6)
Mo24 O26 1.934(6)
Mo24 O76 1.972(6)
Mo24 O50 1.995(7)
Mo24 O53 2.389(5)
P1 O21 1.532(6)
P1 O10 1.533(6)
P1 O24 1.535(5)
P1 O44 1.537(6)
P2 O53 1.511(6)
P2 O25 1.512(6)
P2 O32 1.512(6)
P2 O49 1.548(6)
Ni1 N19 2.001(8)
Ni1 N16 2.014(7)
Ni1 N18 2.026(7)
Ni1 O9 2.056(6)
Ni1 O4W 2.132(7)
Ni1 N21 2.165(7)
Ni2 N2 2.012(8)
Ni2 N6 2.013(7)
Ni2 N3 2.016(8)
Ni2 O1 2.135(6)
Ni2 O1W 2.151(7)
Ni2 N3A 2.186(7)
Ni3 N11 2.030(8)
Ni3 N13 2.032(8)
Ni3 N9 2.036(8)
Ni3 O7 2.110(6)
Ni3 O2W 2.145(7)
Ni3 N14 2.166(9)
Ni4 N25 2.012(8)
Ni4 N23 2.036(8)
Ni4 N26 2.050(8)
Ni4 O23 2.076(6)
Ni4 O3W 2.145(7)
Ni4 N28 2.152(8)
N20 C72 1.354(12)
N20 C63 1.385(11)
N20 H 0.8600
N3 C24 1.337(12)
N3 C11 1.399(10)
N19 C72 1.331(12)
N19 C64 1.393(11)
N21 C71 1.491(12)
N21 C69 1.492(12)
N21 C67 1.515(11)
C10 N4 1.376(11)
C10 C9 1.390(13)
C10 C11 1.398(13)
N16 C68 1.328(11)
N16 C53 1.426(12)
C64 C65 1.371(12)
C64 C63 1.393(12)
C11 C12 1.378(13)
N6 C22 1.324(11)
N6 C17 1.415(11)
N5 C22 1.323(11)
N5 C16 1.376(12)
N5 HA 0.8600
N4 C24 1.349(11)
N4 HB 0.8600
N3A C21 1.475(11)
N3A C23 1.506(12)
N3A C19 1.512(12)
N18 C70 1.308(11)
N18 C59 1.398(12)
N11 C48 1.321(12)
N11 C35 1.420(12)
C65 C66 1.394(12)
C65 HC 0.9300
N27 C92 1.316(13)
N27 C78 1.413(13)
N27 HD 0.8600
N23 C94 1.354(12)
N23 C82 1.400(13)
N2 C20 1.309(12)
N2 C4 1.429(12)
C63 C62 1.390(12)
N17 C70 1.370(13)
N17 C58 1.370(12)
N17 HE 0.8600
C89 C88 1.360(14)
C89 C90 1.390(14)
C89 N25 1.402(12)
C68 N15 1.357(12)
C68 C67 1.493(13)
C17 C18 1.383(13)
C17 C16 1.393(11)
C53 C52 1.354(13)
C53 C54 1.379(13)
C28 C27 1.374(14)
C28 N13 1.391(12)
C28 C29 1.402(14)
C44 N13 1.313(12)
C44 N12 1.340(13)
C44 C43 1.482(14)
C70 C69 1.475(14)
C24 C23 1.494(12)
C72 C71 1.497(13)
C9A N25 1.318(12)
C9A N24 1.356(13)
C9A C93 1.504(15)
C16 C15 1.357(13)
C66 C61 1.406(14)
C66 HF 0.9300
C23 HG 0.9700
C23 HH 0.9700
N26 C92 1.331(12)
N26 C77 1.383(12)
C18 C13 1.356(13)
C18 HI 0.9300
N12 C29 1.387(13)
N12 HJ 0.8600
C62 C61 1.408(14)
C62 HK 0.9300
C58 C59 1.381(13)
C58 C57 1.404(15)
C76 C75 1.374(14)
C76 C77 1.406(14)
C76 HL 0.9300
C60 C59 1.338(13)
C60 C55 1.437(15)
C60 HM 0.9300
C20 N1 1.345(13)
C20 C19 1.496(13)
N10 C48 1.342(13)
N10 C36 1.391(14)
N10 HN 0.8600
C27 C26 1.360(16)
C27 HO 0.9300
C82 C83 1.392(15)
C82 C81 1.403(13)
N28 C9B 1.492(13)
N28 C91 1.503(15)
N28 C93 1.520(14)
C3 C2 1.363(15)
C3 N1 1.375(12)
C3 C4 1.403(14)
C15 C14 1.424(14)
C15 HP 0.9300
C61 HQ 0.9300
N9 C46 1.339(13)
N9 C40 1.401(13)
C71 HR 0.9700
C71 HS 0.9700
C5 C4 1.367(14)
C5 C6 1.388(15)
C5 HT 0.9300
C14 C13 1.415(13)
C14 HU 0.9300
C12 C7 1.361(14)
C12 HV 0.9300
N1 HW 0.8600
C77 C78 1.360(14)
N24 C88 1.454(13)
N24 HX 0.8600
C35 C34 1.362(13)
C35 C36 1.398(13)
C83 C84 1.340(15)
C83 HY 0.9300
C13 HZ 0.9300
C22 C21 1.484(13)
C34 C33 1.364(14)
C34 H0AA 0.9300
N22 C94 1.348(14)
N22 C81 1.393(17)
N22 H1AA 0.8600
C29 C30 1.383(16)
C21 H2AA 0.9700
C21 H3AA 0.9700
C39 C38 1.400(14)
C39 C40 1.412(15)
C39 H4AA 0.9300
C40 C41 1.362(15)
N8 C46 1.341(14)
N8 C41 1.404(15)
N8 H5AA 0.8600
C69 H6AA 0.9700
C69 H7AA 0.9700
C46 C45 1.498(15)
C8 C7 1.386(17)
C8 C9 1.388(16)
C8 H8AA 0.9300
C92 C91 1.501(14)
C52 N15 1.382(13)
C52 C51 1.411(16)
C9 H9AA 0.9300
C94 C9B 1.416(16)
C57 C56 1.359(16)
C57 H0BA 0.9300
C48 C47 1.494(15)
C19 H1BA 0.9700
C19 H2BA 0.9700
C67 H3BA 0.9700
C67 H4BA 0.9700
C41 C42 1.407(16)
N15 H5BA 0.8600
C30 C25 1.352(18)
C30 H6BA 0.9300
C78 C73 1.398(15)
C9B H7BA 0.9700
C9B H8BA 0.9700
C75 C74 1.413(16)
C75 H9BA 0.9300
C88 C87 1.376(15)
C74 C73 1.338(18)
C74 H0CA 0.9300
C90 C85 1.360(15)
C90 H1CA 0.9300
C45 N14 1.508(14)
C45 H2CA 0.9700
C45 H3CA 0.9700
C54 C49 1.340(14)
C54 H4CA 0.9300
C47 N14 1.484(14)
C47 H5CA 0.9700
C47 H6CA 0.9700
C93 H7CA 0.9700
C93 H8CA 0.9700
C56 C55 1.360(16)
C56 H9CA 0.9300
C87 C86 1.305(17)
C87 H0DA 0.9300
C7 H1DA 0.9300
C91 H2DA 0.9700
C91 H3DA 0.9700
C84 C79 1.445(15)
C84 H4DA 0.9300
N14 C43 1.488(15)
C36 C31 1.397(16)
C6 C1 1.364(16)
C6 H5DA 0.9300
C42 C37 1.353(18)
C42 H6DA 0.9300
C80 C81 1.349(18)
C80 C79 1.403(19)
C80 H7DA 0.9300
C33 C32 1.386(15)
C33 H8DA 0.9300
C26 C25 1.395(19)
C26 H9DA 0.9300
C55 H0EA 0.9300
C51 C50 1.355(17)
C51 H1EA 0.9300
C43 H2EA 0.9700
C43 H3EA 0.9700
C2 C1 1.409(16)
C2 H4EA 0.9300
C1 H5EA 0.9300
C38 C37 1.416(17)
C38 H6EA 0.9300
C32 C31 1.343(18)
C32 H7EA 0.9300
C86 C85 1.402(17)
C86 H8EA 0.9300
C85 H9EA 0.9300
C50 C49 1.410(16)
C50 H0FA 0.9300
C37 H1FA 0.9300
C49 H2FA 0.9300
C31 H3FA 0.9300
C79 H4FA 0.9300
C25 H5FA 0.9300
C73 H6FA 0.9300
